data_4079074
loop_
_publ_author_name
'Wang, Xiaowu'
'Fr\"ohlich, Roland'
'Daniliuc, Constantin G.'
'Rieger, Bernhard'
'Jonovic, Aleksandra'
'Kehr, Gerald'
'Erker, Gerhard'

_publ_section_title
;
 (&#x201C;Ferrocene-salaldiminato&#x201D;)zirconium Complexes for Ethylene
 Polymerization Catalysis: The Role of the Bulky Substituents
;
_journal_issue 19
_journal_name_full Organometallics
_journal_page_first 6741
_journal_paper_doi 10.1021/om3004509
_journal_volume 31
_journal_year 2012
_chemical_formula_sum 'C17 H25 Br Fe O Si2'
_chemical_formula_weight 437.31
_chemical_name_systematic
; 
 ? 
;
_space_group_IT_number 1
_symmetry_cell_setting triclinic
_symmetry_space_group_name_Hall 'P 1'
_symmetry_space_group_name_H-M 'P 1'
_atom_sites_solution_hydrogens geom
_atom_sites_solution_primary direct
_atom_sites_solution_secondary difmap
_audit_creation_method SHELXL-97
_cell_angle_alpha 85.3350(10)
_cell_angle_beta 72.4290(10)
_cell_angle_gamma 74.1800(10)
_cell_formula_units_Z 4
_cell_length_a 9.9389(2)
_cell_length_b 14.2081(2)
_cell_length_c 15.4979(3)
_cell_measurement_reflns_used 3608
_cell_measurement_temperature 223(2)
_cell_measurement_theta_max 27.88
_cell_measurement_theta_min 4.08
_cell_volume 2007.37(6)
_computing_structure_refinement 'SHELXL-97 (Sheldrick, 1997)'
_computing_structure_solution 'SHELXS-97 (Sheldrick, 1990)'
_diffrn_ambient_temperature 223(2)
_diffrn_measured_fraction_theta_full 0.925
_diffrn_measured_fraction_theta_max 0.925
_diffrn_measurement_device_type 'Nonius KappaCCD APEXII'
_diffrn_measurement_method '\w and \f scans'
_diffrn_radiation_monochromator 'Montel mirror'
_diffrn_radiation_source 'rotating anode Nonius Fr591'
_diffrn_radiation_type MoK\a
_diffrn_radiation_wavelength 0.71073
_diffrn_reflns_av_R_equivalents 0.043
_diffrn_reflns_av_sigmaI/netI 0.0345
_diffrn_reflns_limit_h_max 12
_diffrn_reflns_limit_h_min -13
_diffrn_reflns_limit_k_max 18
_diffrn_reflns_limit_k_min -18
_diffrn_reflns_limit_l_max 19
_diffrn_reflns_limit_l_min -20
_diffrn_reflns_number 18119
_diffrn_reflns_theta_full 27.90
_diffrn_reflns_theta_max 27.90
_diffrn_reflns_theta_min 4.08
_exptl_absorpt_coefficient_mu 2.860
_exptl_absorpt_correction_T_max 0.6736
_exptl_absorpt_correction_T_min 0.4343
_exptl_absorpt_correction_type multi-scan
_exptl_absorpt_process_details 'Denzo (Otwinowski, Borek, Majewski & Minor,2003)'
_exptl_crystal_colour orange
_exptl_crystal_density_diffrn 1.447
_exptl_crystal_density_method 'not measured'
_exptl_crystal_description block
_exptl_crystal_F_000 896
_exptl_crystal_size_max 0.35
_exptl_crystal_size_mid 0.20
_exptl_crystal_size_min 0.15
_refine_diff_density_max 0.839
_refine_diff_density_min -0.783
_refine_diff_density_rms 0.094
_refine_ls_abs_structure_details 'Flack H D (1983), Acta Cryst. A39, 876-881'
_refine_ls_abs_structure_Flack 0.099(9)
_refine_ls_extinction_method none
_refine_ls_goodness_of_fit_ref 1.078
_refine_ls_hydrogen_treatment constr
_refine_ls_matrix_type full
_refine_ls_number_parameters 781
_refine_ls_number_reflns 12435
_refine_ls_number_restraints 123
_refine_ls_restrained_S_all 1.106
_refine_ls_R_factor_all 0.0543
_refine_ls_R_factor_gt 0.0496
_refine_ls_shift/su_max 0.001
_refine_ls_shift/su_mean 0.000
_refine_ls_structure_factor_coef Fsqd
_refine_ls_weighting_details 'calc w=1/[\s^2^(Fo^2^)+(0.0815P)^2^+2.8291P] where P=(Fo^2^+2Fc^2^)/3'
_refine_ls_weighting_scheme calc
_refine_ls_wR_factor_gt 0.1314
_refine_ls_wR_factor_ref 0.1381
_reflns_number_gt 11697
_reflns_number_total 12435
_reflns_threshold_expression >2sigma(I)
_cod_data_source_file om3004509_si_010.cif
_cod_data_source_block erk5477
_cod_original_sg_symbol_H-M P1
_cod_database_code 4079074

loop_
_symmetry_equiv_pos_as_xyz
'x, y, z'

loop_
_atom_site_label
_atom_site_type_symbol
_atom_site_fract_x
_atom_site_fract_y
_atom_site_fract_z
_atom_site_U_iso_or_equiv
_atom_site_adp_type
_atom_site_occupancy
_atom_site_symmetry_multiplicity
_atom_site_calc_flag
_atom_site_refinement_flags
Fe1A Fe 0.47499(9) 1.44650(6) 0.69012(6) 0.03389(19) Uani 1 1 d .
C1A C 0.4799(7) 1.5461(4) 0.5908(4) 0.0338(12) Uani 1 1 d .
C2A C 0.5368(7) 1.5733(5) 0.6565(4) 0.0359(12) Uani 1 1 d .
C3A C 0.6641(7) 1.4945(5) 0.6610(4) 0.0350(12) Uani 1 1 d .
C4A C 0.6777(6) 1.4241(4) 0.5944(4) 0.0293(11) Uani 1 1 d .
H4A H 0.7521 1.3654 0.5813 0.035 Uiso 1 1 calc R
C5A C 0.5625(6) 1.4547(4) 0.5503(4) 0.0315(12) Uani 1 1 d .
C6A C 0.4689(7) 1.3452(6) 0.7945(5) 0.079(3) Uani 1 1 d GU
H6A H 0.5486 1.3097 0.8145 0.094 Uiso 1 1 calc R
C7A C 0.4198(8) 1.3148(4) 0.7270(5) 0.075(3) Uani 1 1 d GU
H7A H 0.4612 1.2557 0.6945 0.090 Uiso 1 1 calc R
C8A C 0.2971(7) 1.3894(6) 0.7171(4) 0.068(3) Uani 1 1 d GU
H8A H 0.2430 1.3884 0.6769 0.082 Uiso 1 1 calc R
C9A C 0.2704(7) 1.4660(5) 0.7785(5) 0.071(3) Uani 1 1 d GU
H9A H 0.1955 1.5245 0.7861 0.085 Uiso 1 1 calc R
C10A C 0.3766(9) 1.4386(6) 0.8263(4) 0.082(3) Uani 1 1 d GU
H10A H 0.3844 1.4758 0.8711 0.098 Uiso 1 1 calc R
C11A C 0.4756(10) 1.6637(6) 0.7150(6) 0.057(2) Uani 1 1 d .
H11A H 0.3839 1.7043 0.7140 0.069 Uiso 1 1 calc R
O1A O 0.5335(11) 1.6863(6) 0.7608(7) 0.096(3) Uani 1 1 d .
Br1A Br 0.31726(8) 1.62822(6) 0.55660(6) 0.0548(2) Uani 1 1 d .
Si1A Si 0.5454(2) 1.39010(13) 0.45585(12) 0.0351(3) Uani 1 1 d .
C12A C 0.5818(10) 1.4682(6) 0.3531(5) 0.0514(18) Uani 1 1 d .
H12A H 0.5685 1.4386 0.3030 0.077 Uiso 1 1 calc R
H12B H 0.6814 1.4738 0.3376 0.077 Uiso 1 1 calc R
H12C H 0.5144 1.5326 0.3652 0.077 Uiso 1 1 calc R
C13A C 0.3616(9) 1.3691(6) 0.4772(6) 0.0515(18) Uani 1 1 d .
H13A H 0.3452 1.3237 0.5271 0.077 Uiso 1 1 calc R
H13B H 0.3561 1.3420 0.4233 0.077 Uiso 1 1 calc R
H13C H 0.2875 1.4307 0.4923 0.077 Uiso 1 1 calc R
C14A C 0.6841(9) 1.2706(5) 0.4401(6) 0.0475(16) Uani 1 1 d .
H14A H 0.6568 1.2287 0.4914 0.071 Uiso 1 1 calc R
H14B H 0.7787 1.2806 0.4356 0.071 Uiso 1 1 calc R
H14C H 0.6893 1.2399 0.3851 0.071 Uiso 1 1 calc R
Si2A Si 0.7909(2) 1.48119(16) 0.73062(15) 0.0477(5) Uani 1 1 d .
C15A C 0.9075(15) 1.3521(8) 0.7158(11) 0.092(4) Uani 1 1 d .
H15A H 0.9729 1.3411 0.7532 0.138 Uiso 1 1 calc R
H15B H 0.9644 1.3409 0.6528 0.138 Uiso 1 1 calc R
H15C H 0.8456 1.3074 0.7337 0.138 Uiso 1 1 calc R
C16A C 0.7005(16) 1.5023(12) 0.8534(7) 0.092(4) Uani 1 1 d .
H16A H 0.6499 1.5710 0.8640 0.138 Uiso 1 1 calc R
H16B H 0.7735 1.4838 0.8858 0.138 Uiso 1 1 calc R
H16C H 0.6308 1.4632 0.8748 0.138 Uiso 1 1 calc R
C17A C 0.9059(13) 1.5673(9) 0.6872(10) 0.082(3) Uani 1 1 d .
H17A H 0.8439 1.6323 0.6827 0.123 Uiso 1 1 calc R
H17B H 0.9719 1.5460 0.6278 0.123 Uiso 1 1 calc R
H17C H 0.9621 1.5688 0.7282 0.123 Uiso 1 1 calc R
Fe1B Fe 1.05237(8) 0.95100(6) 0.53057(6) 0.02955(17) Uani 1 1 d .
C1B C 1.0943(7) 1.0722(5) 0.5632(4) 0.0355(12) Uani 1 1 d .
C2B C 0.9642(7) 1.0562(4) 0.6279(4) 0.0322(12) Uani 1 1 d .
C3B C 1.0043(6) 0.9630(4) 0.6688(4) 0.0290(11) Uani 1 1 d .
C4B C 1.1580(6) 0.9264(4) 0.6290(4) 0.0300(11) Uani 1 1 d .
H4B H 1.2140 0.8661 0.6440 0.036 Uiso 1 1 calc R
C5B C 1.2165(6) 0.9929(4) 0.5630(4) 0.0326(12) Uani 1 1 d .
C6B C 1.0959(5) 0.9393(4) 0.3929(3) 0.0528(18) Uani 1 1 d GU
H6B H 1.1550 0.9718 0.3484 0.063 Uiso 1 1 calc R
C7B C 0.9430(5) 0.9747(4) 0.4338(4) 0.0542(18) Uani 1 1 d GU
H7B H 0.8832 1.0346 0.4213 0.065 Uiso 1 1 calc R
C8B C 0.8965(4) 0.9036(4) 0.4971(4) 0.0498(17) Uani 1 1 d GU
H8B H 0.8004 0.9082 0.5338 0.060 Uiso 1 1 calc R
C9B C 1.0205(6) 0.8243(3) 0.4952(4) 0.0546(19) Uani 1 1 d GU
H9B H 1.0210 0.7672 0.5305 0.065 Uiso 1 1 calc R
C10B C 1.1438(4) 0.8464(4) 0.4308(4) 0.0509(17) Uani 1 1 d GU
H10B H 1.2401 0.8065 0.4159 0.061 Uiso 1 1 calc R
C11B C 0.8164(8) 1.1209(5) 0.6426(5) 0.0454(16) Uani 1 1 d .
H11B H 0.8056 1.1764 0.6054 0.054 Uiso 1 1 calc R
O1B O 0.7096(6) 1.1094(5) 0.6971(5) 0.0649(18) Uani 1 1 d .
Br1B Br 1.09979(9) 1.18739(6) 0.49197(6) 0.0601(2) Uani 1 1 d .
Si1B Si 1.4144(2) 0.97710(15) 0.49803(16) 0.0461(5) Uani 1 1 d .
C12B C 1.5134(9) 0.8500(7) 0.5173(11) 0.090(4) Uani 1 1 d .
H12D H 1.6166 0.8395 0.4853 0.135 Uiso 1 1 calc R
H12E H 1.4744 0.8045 0.4951 0.135 Uiso 1 1 calc R
H12F H 1.5010 0.8396 0.5816 0.135 Uiso 1 1 calc R
C13B C 1.4843(9) 1.0643(8) 0.5444(9) 0.069(3) Uani 1 1 d .
H13D H 1.5882 1.0539 0.5149 0.104 Uiso 1 1 calc R
H13E H 1.4675 1.0538 0.6090 0.104 Uiso 1 1 calc R
H13F H 1.4335 1.1308 0.5335 0.104 Uiso 1 1 calc R
C14B C 1.4414(12) 0.9996(12) 0.3745(7) 0.087(4) Uani 1 1 d .
H14D H 1.3764 1.0619 0.3657 0.131 Uiso 1 1 calc R
H14E H 1.4198 0.9477 0.3485 0.131 Uiso 1 1 calc R
H14F H 1.5419 1.0011 0.3452 0.131 Uiso 1 1 calc R
Si2B Si 0.88852(19) 0.89960(13) 0.76137(12) 0.0351(3) Uani 1 1 d .
C15B C 0.8226(9) 0.9741(7) 0.8668(5) 0.0533(18) Uani 1 1 d .
H15D H 0.7626 1.0379 0.8567 0.080 Uiso 1 1 calc R
H15E H 0.9058 0.9820 0.8831 0.080 Uiso 1 1 calc R
H15F H 0.7652 0.9413 0.9155 0.080 Uiso 1 1 calc R
C16B C 1.0117(9) 0.7792(6) 0.7807(6) 0.0522(18) Uani 1 1 d .
H16D H 0.9583 0.7457 0.8308 0.078 Uiso 1 1 calc R
H16E H 1.0950 0.7902 0.7947 0.078 Uiso 1 1 calc R
H16F H 1.0455 0.7394 0.7265 0.078 Uiso 1 1 calc R
C17B C 0.7321(9) 0.8759(7) 0.7330(6) 0.0555(19) Uani 1 1 d .
H17D H 0.7685 0.8277 0.6849 0.083 Uiso 1 1 calc R
H17E H 0.6758 0.9362 0.7132 0.083 Uiso 1 1 calc R
H17F H 0.6703 0.8514 0.7861 0.083 Uiso 1 1 calc R
Fe1C Fe -0.06144(9) 1.70516(6) 0.16048(6) 0.03414(19) Uani 1 1 d .
C1C C -0.0800(6) 1.5958(4) 0.0939(4) 0.0326(12) Uani 1 1 d .
C2C C 0.0185(6) 1.5574(4) 0.1468(5) 0.0328(12) Uani 1 1 d .
C3C C -0.0606(6) 1.5806(4) 0.2405(4) 0.0330(12) Uani 1 1 d .
C4C C -0.2064(6) 1.6321(5) 0.2402(4) 0.0340(12) Uani 1 1 d .
H4C H -0.2829 1.6564 0.2925 0.041 Uiso 1 1 calc R
C5C C -0.2208(6) 1.6422(4) 0.1498(4) 0.0309(11) Uani 1 1 d .
C6C C -0.0850(12) 1.8362(6) 0.0939(7) 0.096(4) Uani 1 1 d GU
H6C H -0.1407 1.8569 0.0532 0.116 Uiso 1 1 calc R
C7C C 0.0649(12) 1.7841(7) 0.0712(6) 0.117(5) Uani 1 1 d GU
H7C H 0.1259 1.7642 0.0127 0.141 Uiso 1 1 calc R
C8C C 0.1065(8) 1.7672(5) 0.1522(8) 0.086(3) Uani 1 1 d GU
H8C H 0.1999 1.7342 0.1568 0.104 Uiso 1 1 calc R
C9C C -0.0177(12) 1.8088(6) 0.2250(5) 0.085(3) Uani 1 1 d GU
H9C H -0.0209 1.8082 0.2863 0.102 Uiso 1 1 calc R
C10C C -0.1361(8) 1.8515(5) 0.1890(8) 0.092(4) Uani 1 1 d GU
H10C H -0.2315 1.8841 0.2222 0.111 Uiso 1 1 calc R
C11C C 0.1742(8) 1.5045(5) 0.1120(6) 0.0478(17) Uani 1 1 d .
H11C H 0.2169 1.5024 0.0489 0.057 Uiso 1 1 calc R
O1C O 0.2492(6) 1.4644(5) 0.1576(5) 0.0635(16) Uani 1 1 d .
Br1C Br -0.03121(9) 1.58326(6) -0.03298(5) 0.05155(18) Uani 1 1 d .
Si1C Si -0.39844(19) 1.69441(14) 0.12229(13) 0.0396(4) Uani 1 1 d .
C12C C -0.4614(10) 1.5883(7) 0.1019(7) 0.057(2) Uani 1 1 d .
H12G H -0.5613 1.6110 0.0991 0.086 Uiso 1 1 calc R
H12H H -0.4569 1.5417 0.1510 0.086 Uiso 1 1 calc R
H12I H -0.3988 1.5571 0.0452 0.086 Uiso 1 1 calc R
C13C C -0.3827(11) 1.7758(9) 0.0213(7) 0.072(3) Uani 1 1 d .
H13G H -0.3369 1.7364 -0.0332 0.108 Uiso 1 1 calc R
H13H H -0.3235 1.8191 0.0239 0.108 Uiso 1 1 calc R
H13I H -0.4793 1.8144 0.0207 0.108 Uiso 1 1 calc R
C14C C -0.5293(8) 1.7656(8) 0.2241(7) 0.066(2) Uani 1 1 d .
H14G H -0.6254 1.7885 0.2152 0.099 Uiso 1 1 calc R
H14H H -0.4957 1.8212 0.2327 0.099 Uiso 1 1 calc R
H14I H -0.5345 1.7239 0.2771 0.099 Uiso 1 1 calc R
Si2C Si -0.0006(2) 1.55267(14) 0.34535(14) 0.0409(4) Uani 1 1 d .
C15C C -0.1539(11) 1.6229(8) 0.4400(6) 0.064(2) Uani 1 1 d .
H15G H -0.2431 1.6050 0.4441 0.096 Uiso 1 1 calc R
H15H H -0.1680 1.6925 0.4281 0.096 Uiso 1 1 calc R
H15I H -0.1299 1.6076 0.4965 0.096 Uiso 1 1 calc R
C16C C 0.0253(11) 1.4199(6) 0.3706(7) 0.063(2) Uani 1 1 d .
H16G H -0.0612 1.4009 0.3703 0.094 Uiso 1 1 calc R
H16H H 0.0410 1.4067 0.4297 0.094 Uiso 1 1 calc R
H16I H 0.1094 1.3828 0.3249 0.094 Uiso 1 1 calc R
C17C C 0.1716(10) 1.5877(7) 0.3378(7) 0.060(2) Uani 1 1 d .
H17G H 0.1833 1.5867 0.3978 0.090 Uiso 1 1 calc R
H17H H 0.1657 1.6529 0.3125 0.090 Uiso 1 1 calc R
H17I H 0.2547 1.5415 0.2992 0.090 Uiso 1 1 calc R
Fe1D Fe -0.00337(9) 1.20237(6) 0.07156(6) 0.03409(19) Uani 1 1 d .
C1D C 0.0723(6) 1.0567(4) 0.0737(5) 0.0329(12) Uani 1 1 d .
C2D C -0.0775(6) 1.0856(4) 0.1319(4) 0.0294(11) Uani 1 1 d .
C3D C -0.1646(6) 1.1347(4) 0.0750(4) 0.0311(11) Uani 1 1 d .
C4D C -0.0681(7) 1.1332(5) -0.0144(4) 0.0341(12) Uani 1 1 d .
H4D H -0.0975 1.1594 -0.0655 0.041 Uiso 1 1 calc R
C5D C 0.0793(6) 1.0864(5) -0.0156(4) 0.0327(12) Uani 1 1 d .
C6D C -0.0728(10) 1.3490(5) 0.0698(8) 0.094(4) Uani 1 1 d GU
H6D H -0.1539 1.3843 0.0510 0.112 Uiso 1 1 calc R
C7D C 0.0737(13) 1.3184(6) 0.0138(6) 0.097(4) Uani 1 1 d GU
H7D H 0.1066 1.3298 -0.0487 0.116 Uiso 1 1 calc R
C8D C 0.1616(8) 1.2676(6) 0.0687(9) 0.105(4) Uani 1 1 d GU
H8D H 0.2630 1.2394 0.0490 0.126 Uiso 1 1 calc R
C9D C 0.0695(13) 1.2667(7) 0.1587(7) 0.112(5) Uani 1 1 d GU
H9D H 0.0992 1.2379 0.2090 0.135 Uiso 1 1 calc R
C10D C -0.0754(11) 1.3171(7) 0.1594(6) 0.095(4) Uani 1 1 d GU
H10D H -0.1585 1.3274 0.2102 0.114 Uiso 1 1 calc R
C11D C -0.1195(8) 1.0716(5) 0.2299(5) 0.0424(14) Uani 1 1 d .
H11D H -0.0449 1.0488 0.2579 0.051 Uiso 1 1 calc R
O1D O -0.2444(6) 1.0877(4) 0.2769(4) 0.0505(12) Uani 1 1 d .
Br1D Br 0.23341(7) 0.98411(5) 0.11396(6) 0.04772(18) Uani 1 1 d .
Si1D Si 0.2395(2) 1.05831(15) -0.12220(14) 0.0417(4) Uani 1 1 d .
C12D C 0.1764(11) 1.1359(8) -0.2140(6) 0.069(3) Uani 1 1 d .
H12J H 0.2556 1.1257 -0.2701 0.103 Uiso 1 1 calc R
H12K H 0.1472 1.2043 -0.1969 0.103 Uiso 1 1 calc R
H12L H 0.0939 1.1178 -0.2225 0.103 Uiso 1 1 calc R
C13D C 0.2832(10) 0.9265(7) -0.1487(8) 0.068(3) Uani 1 1 d .
H13J H 0.2003 0.9125 -0.1607 0.102 Uiso 1 1 calc R
H13K H 0.3045 0.8877 -0.0976 0.102 Uiso 1 1 calc R
H13L H 0.3677 0.9102 -0.2016 0.102 Uiso 1 1 calc R
C14D C 0.4050(9) 1.0891(8) -0.1102(7) 0.064(2) Uani 1 1 d .
H14J H 0.4408 1.0467 -0.0652 0.096 Uiso 1 1 calc R
H14K H 0.3790 1.1568 -0.0913 0.096 Uiso 1 1 calc R
H14L H 0.4806 1.0798 -0.1678 0.096 Uiso 1 1 calc R
Si2D Si -0.36879(18) 1.18724(14) 0.10378(13) 0.0363(4) Uani 1 1 d .
C15D C -0.4515(10) 1.2712(8) 0.2023(8) 0.070(3) Uani 1 1 d .
H15J H -0.5550 1.2977 0.2094 0.105 Uiso 1 1 calc R
H15K H -0.4043 1.3242 0.1926 0.105 Uiso 1 1 calc R
H15L H -0.4383 1.2355 0.2566 0.105 Uiso 1 1 calc R
C16D C -0.4040(9) 1.2562(7) 0.0012(6) 0.058(2) Uani 1 1 d .
H16J H -0.5082 1.2854 0.0128 0.087 Uiso 1 1 calc R
H16K H -0.3694 1.2117 -0.0498 0.087 Uiso 1 1 calc R
H16L H -0.3528 1.3072 -0.0126 0.087 Uiso 1 1 calc R
C17D C -0.4502(9) 1.0812(7) 0.1220(6) 0.0525(18) Uani 1 1 d .
H17J H -0.4107 1.0357 0.1638 0.079 Uiso 1 1 calc R
H17K H -0.4268 1.0486 0.0647 0.079 Uiso 1 1 calc R
H17L H -0.5555 1.1040 0.1469 0.079 Uiso 1 1 calc R

loop_
_atom_site_aniso_label
_atom_site_aniso_U_11
_atom_site_aniso_U_22
_atom_site_aniso_U_33
_atom_site_aniso_U_23
_atom_site_aniso_U_13
_atom_site_aniso_U_12
Fe1A 0.0324(4) 0.0380(4) 0.0307(4) 0.0038(3) -0.0084(3) -0.0102(3)
C1A 0.035(3) 0.031(3) 0.039(3) 0.003(2) -0.017(2) -0.007(2)
C2A 0.038(3) 0.032(3) 0.036(3) -0.004(2) -0.012(2) -0.004(2)
C3A 0.040(3) 0.033(3) 0.034(3) 0.002(2) -0.013(2) -0.011(2)
C4A 0.029(2) 0.033(3) 0.027(3) 0.001(2) -0.008(2) -0.010(2)
C5A 0.031(3) 0.036(3) 0.030(3) 0.010(2) -0.012(2) -0.012(2)
C6A 0.066(5) 0.095(6) 0.072(5) 0.048(5) -0.021(4) -0.028(5)
C7A 0.072(5) 0.060(5) 0.082(6) 0.014(4) 0.004(5) -0.034(4)
C8A 0.055(4) 0.093(6) 0.068(5) 0.015(5) -0.017(4) -0.043(4)
C9A 0.052(4) 0.077(5) 0.065(5) 0.008(4) 0.004(4) -0.011(4)
C10A 0.098(6) 0.121(8) 0.035(4) -0.002(4) -0.005(4) -0.056(6)
C11A 0.059(4) 0.045(4) 0.062(5) -0.007(4) -0.023(4) 0.003(3)
O1A 0.119(6) 0.060(4) 0.121(7) -0.041(5) -0.058(6) -0.009(4)
Br1A 0.0512(4) 0.0434(4) 0.0740(5) 0.0037(3) -0.0356(4) -0.0007(3)
Si1A 0.0442(8) 0.0355(8) 0.0335(8) 0.0025(7) -0.0189(7) -0.0156(7)
C12A 0.072(5) 0.052(4) 0.041(4) 0.011(3) -0.023(4) -0.029(4)
C13A 0.060(4) 0.055(4) 0.056(4) 0.005(4) -0.034(4) -0.025(4)
C14A 0.059(4) 0.038(3) 0.053(4) -0.009(3) -0.027(3) -0.010(3)
Si2A 0.0560(11) 0.0477(11) 0.0518(11) 0.0006(9) -0.0339(10) -0.0137(9)
C15A 0.100(8) 0.060(6) 0.141(11) -0.006(6) -0.093(9) 0.004(5)
C16A 0.113(9) 0.141(12) 0.043(5) -0.006(6) -0.038(6) -0.047(9)
C17A 0.086(7) 0.087(8) 0.106(9) 0.015(7) -0.058(7) -0.048(6)
Fe1B 0.0313(4) 0.0319(4) 0.0262(4) 0.0028(3) -0.0093(3) -0.0091(3)
C1B 0.039(3) 0.034(3) 0.034(3) 0.005(2) -0.008(2) -0.014(2)
C2B 0.038(3) 0.026(3) 0.030(3) 0.006(2) -0.007(2) -0.009(2)
C3B 0.035(3) 0.028(3) 0.023(2) -0.001(2) -0.005(2) -0.009(2)
C4B 0.027(2) 0.034(3) 0.029(3) 0.003(2) -0.009(2) -0.008(2)
C5B 0.033(3) 0.034(3) 0.033(3) -0.003(2) -0.007(2) -0.015(2)
C6B 0.058(4) 0.070(5) 0.033(3) 0.004(3) -0.017(3) -0.017(3)
C7B 0.056(4) 0.071(5) 0.038(3) 0.000(3) -0.025(3) -0.009(3)
C8B 0.043(3) 0.070(5) 0.046(4) -0.001(3) -0.020(3) -0.024(3)
C9B 0.069(4) 0.050(4) 0.056(4) -0.010(3) -0.026(4) -0.021(3)
C10B 0.050(3) 0.054(4) 0.047(4) -0.018(3) -0.013(3) -0.006(3)
C11B 0.043(3) 0.034(3) 0.055(4) 0.004(3) -0.017(3) -0.001(3)
O1B 0.034(2) 0.059(3) 0.080(4) 0.008(3) 0.001(3) 0.003(2)
Br1B 0.0674(5) 0.0388(4) 0.0639(5) 0.0227(3) -0.0061(4) -0.0181(3)
Si1B 0.0324(8) 0.0446(10) 0.0560(12) -0.0074(9) 0.0031(8) -0.0173(7)
C12B 0.035(4) 0.052(5) 0.163(13) -0.015(6) -0.007(5) 0.000(3)
C13B 0.044(4) 0.066(5) 0.102(8) -0.002(5) -0.016(5) -0.026(4)
C14B 0.066(6) 0.135(11) 0.054(6) -0.018(6) 0.014(5) -0.046(7)
Si2B 0.0378(8) 0.0377(8) 0.0295(8) 0.0038(7) -0.0045(7) -0.0162(7)
C15B 0.059(4) 0.068(5) 0.033(3) -0.008(3) -0.003(3) -0.026(4)
C16B 0.059(4) 0.041(4) 0.055(4) 0.019(3) -0.017(4) -0.016(3)
C17B 0.048(4) 0.065(5) 0.058(5) 0.006(4) -0.008(4) -0.031(4)
Fe1C 0.0374(4) 0.0262(4) 0.0424(5) 0.0045(3) -0.0137(4) -0.0130(3)
C1C 0.037(3) 0.026(3) 0.033(3) -0.001(2) -0.006(2) -0.012(2)
C2C 0.033(3) 0.024(2) 0.042(3) 0.004(2) -0.013(2) -0.008(2)
C3C 0.031(3) 0.030(3) 0.041(3) 0.008(2) -0.014(2) -0.010(2)
C4C 0.031(3) 0.040(3) 0.031(3) 0.009(2) -0.010(2) -0.010(2)
C5C 0.031(3) 0.032(3) 0.033(3) 0.005(2) -0.009(2) -0.015(2)
C6C 0.142(8) 0.063(5) 0.120(8) 0.044(6) -0.076(7) -0.056(6)
C7C 0.142(9) 0.090(7) 0.116(8) 0.013(6) 0.013(7) -0.084(7)
C8C 0.069(5) 0.060(5) 0.149(9) 0.011(5) -0.037(6) -0.044(4)
C9C 0.133(8) 0.064(5) 0.085(6) 0.006(5) -0.042(6) -0.058(6)
C10C 0.083(6) 0.040(4) 0.147(9) -0.015(5) -0.013(6) -0.025(4)
C11C 0.048(4) 0.039(3) 0.051(4) -0.007(3) -0.005(3) -0.011(3)
O1C 0.041(3) 0.055(3) 0.094(5) -0.007(3) -0.027(3) -0.001(2)
Br1C 0.0671(4) 0.0494(4) 0.0324(3) 0.0031(3) -0.0092(3) -0.0127(3)
Si1C 0.0341(8) 0.0464(10) 0.0411(9) 0.0060(8) -0.0159(7) -0.0111(7)
C12C 0.059(4) 0.060(5) 0.065(5) -0.002(4) -0.028(4) -0.023(4)
C13C 0.059(5) 0.086(7) 0.070(6) 0.039(5) -0.028(5) -0.017(5)
C14C 0.035(3) 0.076(6) 0.079(6) -0.013(5) -0.019(4) 0.005(3)
Si2C 0.0471(9) 0.0400(9) 0.0445(10) 0.0078(8) -0.0242(8) -0.0162(8)
C15C 0.079(6) 0.068(6) 0.045(4) 0.001(4) -0.023(4) -0.015(4)
C16C 0.088(6) 0.043(4) 0.082(6) 0.027(4) -0.054(5) -0.032(4)
C17C 0.067(5) 0.065(5) 0.067(5) 0.008(4) -0.039(4) -0.029(4)
Fe1D 0.0362(4) 0.0279(4) 0.0422(5) -0.0010(3) -0.0119(4) -0.0139(3)
C1D 0.029(2) 0.029(3) 0.043(3) 0.004(2) -0.013(2) -0.008(2)
C2D 0.029(2) 0.028(3) 0.034(3) 0.004(2) -0.010(2) -0.011(2)
C3D 0.029(2) 0.026(2) 0.044(3) -0.001(2) -0.015(2) -0.012(2)
C4D 0.038(3) 0.036(3) 0.036(3) -0.005(2) -0.020(2) -0.011(2)
C5D 0.031(3) 0.036(3) 0.035(3) 0.003(2) -0.013(2) -0.013(2)
C6D 0.103(7) 0.038(4) 0.158(9) -0.004(5) -0.064(7) -0.017(4)
C7D 0.144(8) 0.059(5) 0.092(7) 0.008(5) -0.004(6) -0.072(6)
C8D 0.103(7) 0.074(6) 0.164(10) -0.026(6) -0.034(7) -0.065(6)
C9D 0.146(9) 0.091(7) 0.133(9) -0.033(6) -0.060(7) -0.053(7)
C10D 0.115(7) 0.068(6) 0.103(7) -0.040(5) 0.004(6) -0.051(5)
C11D 0.048(3) 0.048(4) 0.039(3) 0.007(3) -0.022(3) -0.017(3)
O1D 0.047(3) 0.066(3) 0.037(3) 0.005(2) -0.007(2) -0.019(2)
Br1D 0.0346(3) 0.0494(4) 0.0632(4) 0.0176(3) -0.0232(3) -0.0126(3)
Si1D 0.0362(8) 0.0478(10) 0.0403(9) -0.0021(8) -0.0068(7) -0.0139(7)
C12D 0.070(5) 0.085(7) 0.046(5) 0.013(5) -0.008(4) -0.024(5)
C13D 0.053(4) 0.061(5) 0.079(6) -0.028(5) -0.001(4) -0.010(4)
C14D 0.040(4) 0.096(7) 0.054(5) -0.004(5) 0.001(3) -0.028(4)
Si2D 0.0300(7) 0.0412(9) 0.0394(9) -0.0014(7) -0.0143(7) -0.0072(6)
C15D 0.053(4) 0.072(6) 0.080(6) -0.017(5) -0.026(4) 0.004(4)
C16D 0.044(4) 0.077(6) 0.053(4) 0.020(4) -0.023(3) -0.012(4)
C17D 0.048(4) 0.063(5) 0.056(4) 0.006(4) -0.018(3) -0.027(3)

loop_
_atom_type_symbol
_atom_type_description
_atom_type_scat_dispersion_real
_atom_type_scat_dispersion_imag
_atom_type_scat_source
C C 0.0033 0.0016 'International Tables Vol C Tables 4.2.6.8 and 6.1.1.4'
H H 0.0000 0.0000 'International Tables Vol C Tables 4.2.6.8 and 6.1.1.4'
O O 0.0106 0.0060 'International Tables Vol C Tables 4.2.6.8 and 6.1.1.4'
Si Si 0.0817 0.0704 'International Tables Vol C Tables 4.2.6.8 and 6.1.1.4'
Fe Fe 0.3463 0.8444 'International Tables Vol C Tables 4.2.6.8 and 6.1.1.4'
Br Br -0.2901 2.4595 'International Tables Vol C Tables 4.2.6.8 and 6.1.1.4'

loop_
_geom_angle_atom_site_label_1
_geom_angle_atom_site_label_2
_geom_angle_atom_site_label_3
_geom_angle
C1A Fe1A C2A 41.4(3)
C1A Fe1A C9A 111.7(3)
C2A Fe1A C9A 113.5(3)
C1A Fe1A C10A 138.9(3)
C2A Fe1A C10A 111.7(3)
C9A Fe1A C10A 40.64(11)
C1A Fe1A C8A 112.7(3)
C2A Fe1A C8A 142.3(3)
C9A Fe1A C8A 40.54(11)
C10A Fe1A C8A 68.02(14)
C1A Fe1A C4A 67.1(2)
C2A Fe1A C4A 68.0(2)
C9A Fe1A C4A 176.4(3)
C10A Fe1A C4A 142.4(3)
C8A Fe1A C4A 136.3(3)
C1A Fe1A C6A 179.1(3)
C2A Fe1A C6A 137.9(3)
C9A Fe1A C6A 67.91(14)
C10A Fe1A C6A 40.29(11)
C8A Fe1A C6A 67.56(13)
C4A Fe1A C6A 113.4(3)
C1A Fe1A C7A 140.8(3)
C2A Fe1A C7A 177.4(3)
C9A Fe1A C7A 67.79(13)
C10A Fe1A C7A 67.63(14)
C8A Fe1A C7A 40.13(10)
C4A Fe1A C7A 110.9(2)
C6A Fe1A C7A 39.99(10)
C1A Fe1A C3A 69.4(3)
C2A Fe1A C3A 41.4(2)
C9A Fe1A C3A 142.4(3)
C10A Fe1A C3A 112.8(3)
C8A Fe1A C3A 176.1(3)
C4A Fe1A C3A 40.8(2)
C6A Fe1A C3A 110.4(3)
C7A Fe1A C3A 136.2(3)
C1A Fe1A C5A 40.3(2)
C2A Fe1A C5A 69.9(2)
C9A Fe1A C5A 135.8(3)
C10A Fe1A C5A 176.4(3)
C8A Fe1A C5A 108.7(2)
C4A Fe1A C5A 41.1(2)
C6A Fe1A C5A 140.5(3)
C7A Fe1A C5A 111.0(3)
C3A Fe1A C5A 70.6(2)
C5A C1A C2A 112.5(5)
C5A C1A Br1A 123.9(5)
C2A C1A Br1A 123.4(5)
C5A C1A Fe1A 72.9(3)
C2A C1A Fe1A 70.6(4)
Br1A C1A Fe1A 127.3(3)
C1A C2A C3A 107.5(5)
C1A C2A C11A 127.6(6)
C3A C2A C11A 124.9(6)
C1A C2A Fe1A 68.0(4)
C3A C2A Fe1A 71.0(4)
C11A C2A Fe1A 124.2(5)
C4A C3A C2A 104.5(5)
C4A C3A Si2A 124.6(5)
C2A C3A Si2A 130.9(5)
C4A C3A Fe1A 69.1(3)
C2A C3A Fe1A 67.6(4)
Si2A C3A Fe1A 128.3(3)
C3A C4A C5A 112.1(5)
C3A C4A Fe1A 70.1(3)
C5A C4A Fe1A 70.0(3)
C3A C4A H4A 124.0
C5A C4A H4A 124.0
Fe1A C4A H4A 127.6
C1A C5A C4A 103.4(5)
C1A C5A Si1A 130.2(5)
C4A C5A Si1A 126.2(4)
C1A C5A Fe1A 66.8(3)
C4A C5A Fe1A 68.9(3)
Si1A C5A Fe1A 131.4(3)
C7A C6A C10A 108.0
C7A C6A Fe1A 70.2(2)
C10A C6A Fe1A 68.9(2)
C7A C6A H6A 126.0
C10A C6A H6A 126.0
Fe1A C6A H6A 126.4
C6A C7A C8A 108.0
C6A C7A Fe1A 69.8(2)
C8A C7A Fe1A 69.1(2)
C6A C7A H7A 126.0
C8A C7A H7A 126.0
Fe1A C7A H7A 126.6
C9A C8A C7A 108.0
C9A C8A Fe1A 69.0(2)
C7A C8A Fe1A 70.7(2)
C9A C8A H8A 126.0
C7A C8A H8A 126.0
Fe1A C8A H8A 125.8
C10A C9A C8A 108.0
C10A C9A Fe1A 70.0(2)
C8A C9A Fe1A 70.5(2)
C10A C9A H9A 126.0
C8A C9A H9A 126.0
Fe1A C9A H9A 125.1
C9A C10A C6A 108.0
C9A C10A Fe1A 69.3(2)
C6A C10A Fe1A 70.8(2)
C9A C10A H10A 126.0
C6A C10A H10A 126.0
Fe1A C10A H10A 125.5
O1A C11A C2A 124.4(8)
O1A C11A H11A 117.8
C2A C11A H11A 117.8
C14A Si1A C13A 109.1(4)
C14A Si1A C5A 107.5(3)
C13A Si1A C5A 113.4(3)
C14A Si1A C12A 111.0(4)
C13A Si1A C12A 108.8(4)
C5A Si1A C12A 107.0(3)
Si1A C12A H12A 109.5
Si1A C12A H12B 109.5
H12A C12A H12B 109.5
Si1A C12A H12C 109.5
H12A C12A H12C 109.5
H12B C12A H12C 109.5
Si1A C13A H13A 109.5
Si1A C13A H13B 109.5
H13A C13A H13B 109.5
Si1A C13A H13C 109.5
H13A C13A H13C 109.5
H13B C13A H13C 109.5
Si1A C14A H14A 109.5
Si1A C14A H14B 109.5
H14A C14A H14B 109.5
Si1A C14A H14C 109.5
H14A C14A H14C 109.5
H14B C14A H14C 109.5
C17A Si2A C16A 109.3(6)
C17A Si2A C3A 108.3(4)
C16A Si2A C3A 114.8(5)
C17A Si2A C15A 110.0(6)
C16A Si2A C15A 107.5(7)
C3A Si2A C15A 106.8(4)
Si2A C15A H15A 109.5
Si2A C15A H15B 109.5
H15A C15A H15B 109.5
Si2A C15A H15C 109.5
H15A C15A H15C 109.5
H15B C15A H15C 109.5
Si2A C16A H16A 109.5
Si2A C16A H16B 109.5
H16A C16A H16B 109.5
Si2A C16A H16C 109.5
H16A C16A H16C 109.5
H16B C16A H16C 109.5
Si2A C17A H17A 109.5
Si2A C17A H17B 109.5
H17A C17A H17B 109.5
Si2A C17A H17C 109.5
H17A C17A H17C 109.5
H17B C17A H17C 109.5
C1B Fe1B C2B 41.7(2)
C1B Fe1B C10B 137.3(2)
C2B Fe1B C10B 178.9(2)
C1B Fe1B C9B 177.2(2)
C2B Fe1B C9B 140.6(2)
C10B Fe1B C9B 40.46(10)
C1B Fe1B C4B 67.1(3)
C2B Fe1B C4B 67.7(2)
C10B Fe1B C4B 112.4(2)
C9B Fe1B C4B 111.5(2)
C1B Fe1B C6B 111.4(2)
C2B Fe1B C6B 138.9(2)
C10B Fe1B C6B 40.43(10)
C9B Fe1B C6B 67.97(12)
C4B Fe1B C6B 140.6(2)
C1B Fe1B C8B 142.2(3)
C2B Fe1B C8B 112.7(2)
C10B Fe1B C8B 67.96(12)
C9B Fe1B C8B 40.41(9)
C4B Fe1B C8B 138.6(2)
C6B Fe1B C8B 67.88(12)
C1B Fe1B C3B 69.1(2)
C2B Fe1B C3B 40.8(2)
C10B Fe1B C3B 139.9(2)
C9B Fe1B C3B 111.6(2)
C4B Fe1B C3B 40.5(2)
C6B Fe1B C3B 178.8(2)
C8B Fe1B C3B 111.0(2)
C1B Fe1B C7B 113.5(2)
C2B Fe1B C7B 112.0(2)
C10B Fe1B C7B 67.92(13)
C9B Fe1B C7B 67.91(12)
C4B Fe1B C7B 178.8(2)
C6B Fe1B C7B 40.35(10)
C8B Fe1B C7B 40.34(9)
C3B Fe1B C7B 138.5(2)
C1B Fe1B C5B 40.3(2)
C2B Fe1B C5B 69.5(2)
C10B Fe1B C5B 109.9(2)
C9B Fe1B C5B 137.1(2)
C4B Fe1B C5B 40.6(2)
C6B Fe1B C5B 111.4(2)
C8B Fe1B C5B 177.5(2)
C3B Fe1B C5B 69.7(2)
C7B Fe1B C5B 140.6(2)
C5B C1B C2B 110.6(5)
C5B C1B Br1B 125.3(4)
C2B C1B Br1B 124.0(5)
C5B C1B Fe1B 72.5(4)
C2B C1B Fe1B 69.9(3)
Br1B C1B Fe1B 126.5(4)
C3B C2B C1B 107.5(5)
C3B C2B C11B 127.0(5)
C1B C2B C11B 125.4(6)
C3B C2B Fe1B 70.6(3)
C1B C2B Fe1B 68.5(4)
C11B C2B Fe1B 122.4(5)
C4B C3B C2B 105.9(5)
C4B C3B Si2B 124.6(4)
C2B C3B Si2B 129.5(4)
C4B C3B Fe1B 69.6(3)
C2B C3B Fe1B 68.6(3)
Si2B C3B Fe1B 129.0(3)
C3B C4B C5B 111.6(5)
C3B C4B Fe1B 69.9(3)
C5B C4B Fe1B 70.7(4)
C3B C4B H4B 124.2
C5B C4B H4B 124.2
Fe1B C4B H4B 126.9
C1B C5B C4B 104.4(5)
C1B C5B Si1B 129.4(4)
C4B C5B Si1B 126.1(5)
C1B C5B Fe1B 67.2(4)
C4B C5B Fe1B 68.7(3)
Si1B C5B Fe1B 130.3(3)
C7B C6B C10B 108.0
C7B C6B Fe1B 69.9(2)
C10B C6B Fe1B 69.6(2)
C7B C6B H6B 126.0
C10B C6B H6B 126.0
Fe1B C6B H6B 126.0
C8B C7B C6B 108.0
C8B C7B Fe1B 69.8(2)
C6B C7B Fe1B 69.7(2)
C8B C7B H7B 126.0
C6B C7B H7B 126.0
Fe1B C7B H7B 126.1
C9B C8B C7B 108.0
C9B C8B Fe1B 69.6(2)
C7B C8B Fe1B 69.9(2)
C9B C8B H8B 126.0
C7B C8B H8B 126.0
Fe1B C8B H8B 126.0
C8B C9B C10B 108.0
C8B C9B Fe1B 70.0(2)
C10B C9B Fe1B 69.7(2)
C8B C9B H9B 126.0
C10B C9B H9B 126.0
Fe1B C9B H9B 125.9
C9B C10B C6B 108.0
C9B C10B Fe1B 69.8(2)
C6B C10B Fe1B 69.9(2)
C9B C10B H10B 126.0
C6B C10B H10B 126.0
Fe1B C10B H10B 125.8
O1B C11B C2B 125.7(7)
O1B C11B H11B 117.1
C2B C11B H11B 117.1
C12B Si1B C13B 109.5(6)
C12B Si1B C14B 110.1(7)
C13B Si1B C14B 109.6(6)
C12B Si1B C5B 107.2(4)
C13B Si1B C5B 108.1(4)
C14B Si1B C5B 112.3(4)
Si1B C12B H12D 109.5
Si1B C12B H12E 109.5
H12D C12B H12E 109.5
Si1B C12B H12F 109.5
H12D C12B H12F 109.5
H12E C12B H12F 109.5
Si1B C13B H13D 109.5
Si1B C13B H13E 109.5
H13D C13B H13E 109.5
Si1B C13B H13F 109.5
H13D C13B H13F 109.5
H13E C13B H13F 109.5
Si1B C14B H14D 109.5
Si1B C14B H14E 109.5
H14D C14B H14E 109.5
Si1B C14B H14F 109.5
H14D C14B H14F 109.5
H14E C14B H14F 109.5
C17B Si2B C15B 110.4(4)
C17B Si2B C16B 108.4(4)
C15B Si2B C16B 108.7(4)
C17B Si2B C3B 114.0(3)
C15B Si2B C3B 108.7(3)
C16B Si2B C3B 106.5(3)
Si2B C15B H15D 109.5
Si2B C15B H15E 109.5
H15D C15B H15E 109.5
Si2B C15B H15F 109.5
H15D C15B H15F 109.5
H15E C15B H15F 109.5
Si2B C16B H16D 109.5
Si2B C16B H16E 109.5
H16D C16B H16E 109.5
Si2B C16B H16F 109.5
H16D C16B H16F 109.5
H16E C16B H16F 109.5
Si2B C17B H17D 109.5
Si2B C17B H17E 109.5
H17D C17B H17E 109.5
Si2B C17B H17F 109.5
H17D C17B H17F 109.5
H17E C17B H17F 109.5
C1C Fe1C C2C 41.4(3)
C1C Fe1C C10C 144.9(4)
C2C Fe1C C10C 173.0(4)
C1C Fe1C C6C 114.0(3)
C2C Fe1C C6C 145.4(4)
C10C Fe1C C6C 40.65(12)
C1C Fe1C C9C 173.5(4)
C2C Fe1C C9C 133.4(3)
C10C Fe1C C9C 40.57(12)
C6C Fe1C C9C 68.24(14)
C1C Fe1C C4C 67.6(3)
C2C Fe1C C4C 68.0(2)
C10C Fe1C C4C 110.2(3)
C6C Fe1C C4C 133.7(4)
C9C Fe1C C4C 115.7(3)
C1C Fe1C C7C 109.3(3)
C2C Fe1C C7C 114.5(3)
C10C Fe1C C7C 68.23(15)
C6C Fe1C C7C 40.55(12)
C9C Fe1C C7C 68.08(14)
C4C Fe1C C7C 172.7(4)
C1C Fe1C C8C 133.8(3)
C2C Fe1C C8C 109.4(3)
C10C Fe1C C8C 68.14(14)
C6C Fe1C C8C 68.13(14)
C9C Fe1C C8C 40.43(12)
C4C Fe1C C8C 146.4(4)
C7C Fe1C C8C 40.42(11)
C1C Fe1C C5C 40.5(2)
C2C Fe1C C5C 69.6(2)
C10C Fe1C C5C 113.8(3)
C6C Fe1C C5C 108.1(3)
C9C Fe1C C5C 145.6(3)
C4C Fe1C C5C 41.0(2)
C7C Fe1C C5C 132.4(4)
C8C Fe1C C5C 172.2(4)
C1C Fe1C C3C 69.4(3)
C2C Fe1C C3C 41.1(3)
C10C Fe1C C3C 133.2(4)
C6C Fe1C C3C 172.9(4)
C9C Fe1C C3C 109.2(3)
C4C Fe1C C3C 40.7(2)
C7C Fe1C C3C 145.5(4)
C8C Fe1C C3C 114.6(3)
C5C Fe1C C3C 70.0(2)
C5C C1C C2C 110.8(5)
C5C C1C Br1C 124.3(5)
C2C C1C Br1C 124.9(4)
C5C C1C Fe1C 72.1(3)
C2C C1C Fe1C 70.2(4)
Br1C C1C Fe1C 126.2(3)
C1C C2C C3C 108.0(5)
C1C C2C C11C 126.2(6)
C3C C2C C11C 125.8(6)
C1C C2C Fe1C 68.4(3)
C3C C2C Fe1C 71.0(3)
C11C C2C Fe1C 125.7(4)
C4C C3C C2C 105.1(5)
C4C C3C Si2C 124.0(5)
C2C C3C Si2C 130.9(4)
C4C C3C Fe1C 68.7(3)
C2C C3C Fe1C 67.9(3)
Si2C C3C Fe1C 127.9(3)
C3C C4C C5C 111.6(5)
C3C C4C Fe1C 70.6(3)
C5C C4C Fe1C 70.3(3)
C3C C4C H4C 124.2
C5C C4C H4C 124.2
Fe1C C4C H4C 126.6
C1C C5C C4C 104.5(5)
C1C C5C Si1C 130.8(5)
C4C C5C Si1C 124.4(4)
C1C C5C Fe1C 67.4(3)
C4C C5C Fe1C 68.8(3)
Si1C C5C Fe1C 132.3(3)
C7C C6C C10C 108.0
C7C C6C Fe1C 70.0(3)
C10C C6C Fe1C 69.6(3)
C7C C6C H6C 126.0
C10C C6C H6C 126.0
Fe1C C6C H6C 125.9
C6C C7C C8C 108.0
C6C C7C Fe1C 69.4(3)
C8C C7C Fe1C 70.0(3)
C6C C7C H7C 126.0
C8C C7C H7C 126.0
Fe1C C7C H7C 126.2
C9C C8C C7C 108.0
C9C C8C Fe1C 69.6(3)
C7C C8C Fe1C 69.6(3)
C9C C8C H8C 126.0
C7C C8C H8C 126.0
Fe1C C8C H8C 126.4
C8C C9C C10C 108.0
C8C C9C Fe1C 70.0(3)
C10C C9C Fe1C 69.4(3)
C8C C9C H9C 126.0
C10C C9C H9C 126.0
Fe1C C9C H9C 126.2
C9C C10C C6C 108.0
C9C C10C Fe1C 70.0(3)
C6C C10C Fe1C 69.7(3)
C9C C10C H10C 126.0
C6C C10C H10C 126.0
Fe1C C10C H10C 125.9
O1C C11C C2C 124.8(8)
O1C C11C H11C 117.6
C2C C11C H11C 117.6
C13C Si1C C12C 109.7(5)
C13C Si1C C14C 109.4(5)
C12C Si1C C14C 110.8(5)
C13C Si1C C5C 113.6(4)
C12C Si1C C5C 106.6(4)
C14C Si1C C5C 106.7(4)
Si1C C12C H12G 109.5
Si1C C12C H12H 109.5
H12G C12C H12H 109.5
Si1C C12C H12I 109.5
H12G C12C H12I 109.5
H12H C12C H12I 109.5
Si1C C13C H13G 109.5
Si1C C13C H13H 109.5
H13G C13C H13H 109.5
Si1C C13C H13I 109.5
H13G C13C H13I 109.5
H13H C13C H13I 109.5
Si1C C14C H14G 109.5
Si1C C14C H14H 109.5
H14G C14C H14H 109.5
Si1C C14C H14I 109.5
H14G C14C H14I 109.5
H14H C14C H14I 109.5
C16C Si2C C3C 109.1(4)
C16C Si2C C17C 109.5(4)
C3C Si2C C17C 113.8(4)
C16C Si2C C15C 108.5(5)
C3C Si2C C15C 106.6(4)
C17C Si2C C15C 109.3(5)
Si2C C15C H15G 109.5
Si2C C15C H15H 109.5
H15G C15C H15H 109.5
Si2C C15C H15I 109.5
H15G C15C H15I 109.5
H15H C15C H15I 109.5
Si2C C16C H16G 109.5
Si2C C16C H16H 109.5
H16G C16C H16H 109.5
Si2C C16C H16I 109.5
H16G C16C H16I 109.5
H16H C16C H16I 109.5
Si2C C17C H17G 109.5
Si2C C17C H17H 109.5
H17G C17C H17H 109.5
Si2C C17C H17I 109.5
H17G C17C H17I 109.5
H17H C17C H17I 109.5
C1D Fe1D C6D 178.0(3)
C1D Fe1D C7D 137.5(4)
C6D Fe1D C7D 41.10(12)
C1D Fe1D C10D 138.4(4)
C6D Fe1D C10D 41.06(13)
C7D Fe1D C10D 68.66(15)
C1D Fe1D C2D 42.2(2)
C6D Fe1D C2D 139.2(4)
C7D Fe1D C2D 178.5(4)
C10D Fe1D C2D 110.7(3)
C1D Fe1D C5D 40.5(3)
C6D Fe1D C5D 139.9(4)
C7D Fe1D C5D 110.4(3)
C10D Fe1D C5D 177.1(4)
C2D Fe1D C5D 70.2(2)
C1D Fe1D C4D 67.4(3)
C6D Fe1D C4D 114.1(3)
C7D Fe1D C4D 113.3(3)
C10D Fe1D C4D 142.1(4)
C2D Fe1D C4D 68.1(3)
C5D Fe1D C4D 40.8(2)
C1D Fe1D C3D 69.1(2)
C6D Fe1D C3D 112.9(3)
C7D Fe1D C3D 140.8(4)
C10D Fe1D C3D 112.9(3)
C2D Fe1D C3D 40.7(2)
C5D Fe1D C3D 69.7(2)
C4D Fe1D C3D 40.4(3)
C1D Fe1D C8D 109.7(3)
C6D Fe1D C8D 68.34(14)
C7D Fe1D C8D 40.35(11)
C10D Fe1D C8D 67.79(15)
C2D Fe1D C8D 138.2(4)
C5D Fe1D C8D 109.6(3)
C4D Fe1D C8D 139.6(4)
C3D Fe1D C8D 178.8(3)
C1D Fe1D C9D 110.1(3)
C6D Fe1D C9D 68.29(16)
C7D Fe1D C9D 67.82(14)
C10D Fe1D C9D 40.28(13)
C2D Fe1D C9D 110.8(3)
C5D Fe1D C9D 136.8(4)
C4D Fe1D C9D 177.4(4)
C3D Fe1D C9D 140.0(4)
C8D Fe1D C9D 39.89(12)
C5D C1D C2D 110.6(5)
C5D C1D Br1D 125.4(4)
C2D C1D Br1D 124.0(5)
C5D C1D Fe1D 71.3(4)
C2D C1D Fe1D 70.4(3)
Br1D C1D Fe1D 127.1(3)
C3D C2D C1D 106.3(5)
C3D C2D C11D 129.7(6)
C1D C2D C11D 123.9(6)
C3D C2D Fe1D 70.6(3)
C1D C2D Fe1D 67.5(3)
C11D C2D Fe1D 122.7(5)
C4D C3D C2D 106.9(5)
C4D C3D Si2D 123.4(5)
C2D C3D Si2D 129.6(5)
C4D C3D Fe1D 69.4(3)
C2D C3D Fe1D 68.7(3)
Si2D C3D Fe1D 129.6(3)
C3D C4D C5D 110.7(6)
C3D C4D Fe1D 70.2(3)
C5D C4D Fe1D 69.1(4)
C3D C4D H4D 124.6
C5D C4D H4D 124.6
Fe1D C4D H4D 127.8
C1D C5D C4D 105.5(5)
C1D C5D Si1D 129.6(5)
C4D C5D Si1D 124.4(5)
C1D C5D Fe1D 68.2(4)
C4D C5D Fe1D 70.1(4)
Si1D C5D Fe1D 132.1(3)
C7D C6D C10D 108.0
C7D C6D Fe1D 70.4(3)
C10D C6D Fe1D 70.6(3)
C7D C6D H6D 126.0
C10D C6D H6D 126.0
Fe1D C6D H6D 124.6
C8D C7D C6D 108.0
C8D C7D Fe1D 71.5(3)
C6D C7D Fe1D 68.5(3)
C8D C7D H7D 126.0
C6D C7D H7D 126.0
Fe1D C7D H7D 125.6
C7D C8D C9D 108.0
C7D C8D Fe1D 68.1(3)
C9D C8D Fe1D 70.2(3)
C7D C8D H8D 126.0
C9D C8D H8D 126.0
Fe1D C8D H8D 127.3
C8D C9D C10D 108.0
C8D C9D Fe1D 70.0(3)
C10D C9D Fe1D 68.2(3)
C8D C9D H9D 126.0
C10D C9D H9D 126.0
Fe1D C9D H9D 127.4
C9D C10D C6D 108.0
C9D C10D Fe1D 71.5(3)
C6D C10D Fe1D 68.3(3)
C9D C10D H10D 126.0
C6D C10D H10D 126.0
Fe1D C10D H10D 125.7
O1D C11D C2D 123.7(6)
O1D C11D H11D 118.2
C2D C11D H11D 118.2
C13D Si1D C14D 110.0(5)
C13D Si1D C12D 110.7(6)
C14D Si1D C12D 109.4(5)
C13D Si1D C5D 108.3(4)
C14D Si1D C5D 112.3(4)
C12D Si1D C5D 106.0(4)
Si1D C12D H12J 109.5
Si1D C12D H12K 109.5
H12J C12D H12K 109.5
Si1D C12D H12L 109.5
H12J C12D H12L 109.5
H12K C12D H12L 109.5
Si1D C13D H13J 109.5
Si1D C13D H13K 109.5
H13J C13D H13K 109.5
Si1D C13D H13L 109.5
H13J C13D H13L 109.5
H13K C13D H13L 109.5
Si1D C14D H14J 109.5
Si1D C14D H14K 109.5
H14J C14D H14K 109.5
Si1D C14D H14L 109.5
H14J C14D H14L 109.5
H14K C14D H14L 109.5
C15D Si2D C17D 110.9(5)
C15D Si2D C16D 108.6(5)
C17D Si2D C16D 109.1(4)
C15D Si2D C3D 115.4(4)
C17D Si2D C3D 106.4(3)
C16D Si2D C3D 106.2(3)
Si2D C15D H15J 109.5
Si2D C15D H15K 109.5
H15J C15D H15K 109.5
Si2D C15D H15L 109.5
H15J C15D H15L 109.5
H15K C15D H15L 109.5
Si2D C16D H16J 109.5
Si2D C16D H16K 109.5
H16J C16D H16K 109.5
Si2D C16D H16L 109.5
H16J C16D H16L 109.5
H16K C16D H16L 109.5
Si2D C17D H17J 109.5
Si2D C17D H17K 109.5
H17J C17D H17K 109.5
Si2D C17D H17L 109.5
H17J C17D H17L 109.5
H17K C17D H17L 109.5

loop_
_geom_bond_atom_site_label_1
_geom_bond_atom_site_label_2
_geom_bond_distance
Fe1A C1A 2.003(6)
Fe1A C2A 2.037(7)
Fe1A C9A 2.040(6)
Fe1A C10A 2.049(6)
Fe1A C8A 2.059(6)
Fe1A C4A 2.069(6)
Fe1A C6A 2.074(6)
Fe1A C7A 2.080(6)
Fe1A C3A 2.083(6)
Fe1A C5A 2.084(6)
C1A C5A 1.411(9)
C1A C2A 1.428(9)
C1A Br1A 1.909(6)
C2A C3A 1.458(9)
C2A C11A 1.508(10)
C3A C4A 1.448(9)
C3A Si2A 1.856(7)
C4A C5A 1.456(8)
C4A H4A 0.9400
C5A Si1A 1.863(7)
C6A C7A 1.4200
C6A C10A 1.4200
C6A H6A 0.9400
C7A C8A 1.4200
C7A H7A 0.9400
C8A C9A 1.4200
C8A H8A 0.9400
C9A C10A 1.4200
C9A H9A 0.9400
C10A H10A 0.9400
C11A O1A 1.149(12)
C11A H11A 0.9400
Si1A C14A 1.852(8)
Si1A C13A 1.858(8)
Si1A C12A 1.866(7)
C12A H12A 0.9700
C12A H12B 0.9700
C12A H12C 0.9700
C13A H13A 0.9700
C13A H13B 0.9700
C13A H13C 0.9700
C14A H14A 0.9700
C14A H14B 0.9700
C14A H14C 0.9700
Si2A C17A 1.849(10)
Si2A C16A 1.853(11)
Si2A C15A 1.873(11)
C15A H15A 0.9700
C15A H15B 0.9700
C15A H15C 0.9700
C16A H16A 0.9700
C16A H16B 0.9700
C16A H16C 0.9700
C17A H17A 0.9700
C17A H17B 0.9700
C17A H17C 0.9700
Fe1B C1B 2.014(6)
Fe1B C2B 2.033(6)
Fe1B C10B 2.053(5)
Fe1B C9B 2.054(5)
Fe1B C4B 2.056(6)
Fe1B C6B 2.057(5)
Fe1B C8B 2.058(5)
Fe1B C3B 2.060(6)
Fe1B C7B 2.060(5)
Fe1B C5B 2.083(6)
C1B C5B 1.413(9)
C1B C2B 1.439(8)
C1B Br1B 1.902(6)
C2B C3B 1.428(8)
C2B C11B 1.467(9)
C3B C4B 1.426(8)
C3B Si2B 1.885(5)
C4B C5B 1.435(8)
C4B H4B 0.9400
C5B Si1B 1.880(6)
C6B C7B 1.4200
C6B C10B 1.4200
C6B H6B 0.9400
C7B C8B 1.4200
C7B H7B 0.9400
C8B C9B 1.4200
C8B H8B 0.9400
C9B C10B 1.4200
C9B H9B 0.9400
C10B H10B 0.9400
C11B O1B 1.183(9)
C11B H11B 0.9400
Si1B C12B 1.854(11)
Si1B C13B 1.857(10)
Si1B C14B 1.864(12)
C12B H12D 0.9700
C12B H12E 0.9700
C12B H12F 0.9700
C13B H13D 0.9700
C13B H13E 0.9700
C13B H13F 0.9700
C14B H14D 0.9700
C14B H14E 0.9700
C14B H14F 0.9700
Si2B C17B 1.857(8)
Si2B C15B 1.865(8)
Si2B C16B 1.873(8)
C15B H15D 0.9700
C15B H15E 0.9700
C15B H15F 0.9700
C16B H16D 0.9700
C16B H16E 0.9700
C16B H16F 0.9700
C17B H17D 0.9700
C17B H17E 0.9700
C17B H17F 0.9700
Fe1C C1C 2.011(6)
Fe1C C2C 2.035(6)
Fe1C C10C 2.044(7)
Fe1C C6C 2.044(7)
Fe1C C9C 2.052(7)
Fe1C C4C 2.052(6)
Fe1C C7C 2.053(7)
Fe1C C8C 2.057(6)
Fe1C C5C 2.072(6)
Fe1C C3C 2.077(6)
C1C C5C 1.415(8)
C1C C2C 1.432(9)
C1C Br1C 1.888(6)
C2C C3C 1.443(9)
C2C C11C 1.475(9)
C3C C4C 1.435(8)
C3C Si2C 1.872(7)
C4C C5C 1.443(9)
C4C H4C 0.9400
C5C Si1C 1.881(6)
C6C C7C 1.4200
C6C C10C 1.4200
C6C H6C 0.9400
C7C C8C 1.4200
C7C H7C 0.9400
C8C C9C 1.4200
C8C H8C 0.9400
C9C C10C 1.4200
C9C H9C 0.9400
C10C H10C 0.9400
C11C O1C 1.184(11)
C11C H11C 0.9400
Si1C C13C 1.862(9)
Si1C C12C 1.864(9)
Si1C C14C 1.873(10)
C12C H12G 0.9700
C12C H12H 0.9700
C12C H12I 0.9700
C13C H13G 0.9700
C13C H13H 0.9700
C13C H13I 0.9700
C14C H14G 0.9700
C14C H14H 0.9700
C14C H14I 0.9700
Si2C C16C 1.858(8)
Si2C C17C 1.876(8)
Si2C C15C 1.878(10)
C15C H15G 0.9700
C15C H15H 0.9700
C15C H15I 0.9700
C16C H16G 0.9700
C16C H16H 0.9700
C16C H16I 0.9700
C17C H17G 0.9700
C17C H17H 0.9700
C17C H17I 0.9700
Fe1D C1D 2.002(6)
Fe1D C6D 2.009(7)
Fe1D C7D 2.035(6)
Fe1D C10D 2.039(7)
Fe1D C2D 2.041(5)
Fe1D C5D 2.042(7)
Fe1D C4D 2.057(6)
Fe1D C3D 2.067(5)
Fe1D C8D 2.080(6)
Fe1D C9D 2.083(7)
C1D C5D 1.401(9)
C1D C2D 1.455(8)
C1D Br1D 1.901(6)
C2D C3D 1.430(8)
C2D C11D 1.462(9)
C3D C4D 1.425(9)
C3D Si2D 1.886(6)
C4D C5D 1.429(8)
C4D H4D 0.9400
C5D Si1D 1.896(6)
C6D C7D 1.4200
C6D C10D 1.4200
C6D H6D 0.9400
C7D C8D 1.4200
C7D H7D 0.9400
C8D C9D 1.4200
C8D H8D 0.9400
C9D C10D 1.4200
C9D H9D 0.9400
C10D H10D 0.9400
C11D O1D 1.205(9)
C11D H11D 0.9400
Si1D C13D 1.855(9)
Si1D C14D 1.877(9)
Si1D C12D 1.882(10)
C12D H12J 0.9700
C12D H12K 0.9700
C12D H12L 0.9700
C13D H13J 0.9700
C13D H13K 0.9700
C13D H13L 0.9700
C14D H14J 0.9700
C14D H14K 0.9700
C14D H14L 0.9700
Si2D C15D 1.853(10)
Si2D C17D 1.861(8)
Si2D C16D 1.872(8)
C15D H15J 0.9700
C15D H15K 0.9700
C15D H15L 0.9700
C16D H16J 0.9700
C16D H16K 0.9700
C16D H16L 0.9700
C17D H17J 0.9700
C17D H17K 0.9700
C17D H17L 0.9700

loop_
_geom_torsion_atom_site_label_1
_geom_torsion_atom_site_label_2
_geom_torsion_atom_site_label_3
_geom_torsion_atom_site_label_4
_geom_torsion
C2A Fe1A C1A C5A 122.2(5)
C9A Fe1A C1A C5A -136.4(4)
C10A Fe1A C1A C5A -174.6(4)
C8A Fe1A C1A C5A -92.5(4)
C4A Fe1A C1A C5A 39.9(3)
C6A Fe1A C1A C5A 161(15)
C7A Fe1A C1A C5A -55.4(5)
C3A Fe1A C1A C5A 84.0(4)
C9A Fe1A C1A C2A 101.4(4)
C10A Fe1A C1A C2A 63.2(5)
C8A Fe1A C1A C2A 145.3(4)
C4A Fe1A C1A C2A -82.3(4)
C6A Fe1A C1A C2A 38(15)
C7A Fe1A C1A C2A -177.6(4)
C3A Fe1A C1A C2A -38.3(4)
C5A Fe1A C1A C2A -122.2(5)
C2A Fe1A C1A Br1A -117.7(6)
C9A Fe1A C1A Br1A -16.4(5)
C10A Fe1A C1A Br1A -54.6(6)
C8A Fe1A C1A Br1A 27.5(5)
C4A Fe1A C1A Br1A 160.0(5)
C6A Fe1A C1A Br1A -79(15)
C7A Fe1A C1A Br1A 64.6(6)
C3A Fe1A C1A Br1A -156.0(5)
C5A Fe1A C1A Br1A 120.0(6)
C5A C1A C2A C3A -0.8(7)
Br1A C1A C2A C3A -177.2(4)
Fe1A C1A C2A C3A 60.3(4)
C5A C1A C2A C11A -178.1(7)
Br1A C1A C2A C11A 5.5(10)
Fe1A C1A C2A C11A -117.0(7)
C5A C1A C2A Fe1A -61.1(4)
Br1A C1A C2A Fe1A 122.5(5)
C9A Fe1A C2A C1A -96.7(4)
C10A Fe1A C2A C1A -140.8(4)
C8A Fe1A C2A C1A -59.2(6)
C4A Fe1A C2A C1A 79.8(4)
C6A Fe1A C2A C1A -179.1(4)
C7A Fe1A C2A C1A 145(6)
C3A Fe1A C2A C1A 118.8(5)
C5A Fe1A C2A C1A 35.7(3)
C1A Fe1A C2A C3A -118.8(5)
C9A Fe1A C2A C3A 144.5(4)
C10A Fe1A C2A C3A 100.4(4)
C8A Fe1A C2A C3A -178.0(4)
C4A Fe1A C2A C3A -39.0(4)
C6A Fe1A C2A C3A 62.1(5)
C7A Fe1A C2A C3A 27(6)
C5A Fe1A C2A C3A -83.1(4)
C1A Fe1A C2A C11A 121.4(8)
C9A Fe1A C2A C11A 24.7(7)
C10A Fe1A C2A C11A -19.4(7)
C8A Fe1A C2A C11A 62.2(8)
C4A Fe1A C2A C11A -158.9(7)
C6A Fe1A C2A C11A -57.8(8)
C7A Fe1A C2A C11A -93(6)
C3A Fe1A C2A C11A -119.8(8)
C5A Fe1A C2A C11A 157.0(7)
C1A C2A C3A C4A 1.2(7)
C11A C2A C3A C4A 178.6(7)
Fe1A C2A C3A C4A 59.6(4)
C1A C2A C3A Si2A 179.6(5)
C11A C2A C3A Si2A -3.1(10)
Fe1A C2A C3A Si2A -122.0(6)
C1A C2A C3A Fe1A -58.4(4)
C11A C2A C3A Fe1A 119.0(7)
C1A Fe1A C3A C4A -78.4(4)
C2A Fe1A C3A C4A -116.6(5)
C9A Fe1A C3A C4A -177.5(4)
C10A Fe1A C3A C4A 146.0(4)
C8A Fe1A C3A C4A 45(4)
C6A Fe1A C3A C4A 102.6(4)
C7A Fe1A C3A C4A 65.1(5)
C5A Fe1A C3A C4A -35.3(3)
C1A Fe1A C3A C2A 38.2(4)
C9A Fe1A C3A C2A -60.9(6)
C10A Fe1A C3A C2A -97.4(4)
C8A Fe1A C3A C2A 161(4)
C4A Fe1A C3A C2A 116.6(5)
C6A Fe1A C3A C2A -140.8(4)
C7A Fe1A C3A C2A -178.3(4)
C5A Fe1A C3A C2A 81.3(4)
C1A Fe1A C3A Si2A 163.4(5)
C2A Fe1A C3A Si2A 125.2(6)
C9A Fe1A C3A Si2A 64.3(6)
C10A Fe1A C3A Si2A 27.8(5)
C8A Fe1A C3A Si2A -73(4)
C4A Fe1A C3A Si2A -118.2(6)
C6A Fe1A C3A Si2A -15.6(5)
C7A Fe1A C3A Si2A -53.1(6)
C5A Fe1A C3A Si2A -153.5(5)
C2A C3A C4A C5A -1.2(7)
Si2A C3A C4A C5A -179.7(4)
Fe1A C3A C4A C5A 57.4(4)
C2A C3A C4A Fe1A -58.6(4)
Si2A C3A C4A Fe1A 122.9(5)
C1A Fe1A C4A C3A 84.6(4)
C2A Fe1A C4A C3A 39.6(4)
C9A Fe1A C4A C3A 155(4)
C10A Fe1A C4A C3A -57.8(6)
C8A Fe1A C4A C3A -176.0(4)
C6A Fe1A C4A C3A -94.6(4)
C7A Fe1A C4A C3A -137.8(4)
C5A Fe1A C4A C3A 123.8(5)
C1A Fe1A C4A C5A -39.3(3)
C2A Fe1A C4A C5A -84.2(4)
C9A Fe1A C4A C5A 31(4)
C10A Fe1A C4A C5A 178.4(4)
C8A Fe1A C4A C5A 60.2(5)
C6A Fe1A C4A C5A 141.6(4)
C7A Fe1A C4A C5A 98.4(4)
C3A Fe1A C4A C5A -123.8(5)
C2A C1A C5A C4A 0.0(7)
Br1A C1A C5A C4A 176.4(4)
Fe1A C1A C5A C4A -59.7(4)
C2A C1A C5A Si1A -174.8(5)
Br1A C1A C5A Si1A 1.6(8)
Fe1A C1A C5A Si1A 125.5(5)
C2A C1A C5A Fe1A 59.7(5)
Br1A C1A C5A Fe1A -123.8(5)
C3A C4A C5A C1A 0.8(6)
Fe1A C4A C5A C1A 58.2(4)
C3A C4A C5A Si1A 175.9(4)
Fe1A C4A C5A Si1A -126.7(4)
C3A C4A C5A Fe1A -57.5(4)
C2A Fe1A C5A C1A -36.5(4)
C9A Fe1A C5A C1A 66.9(5)
C10A Fe1A C5A C1A 80(5)
C8A Fe1A C5A C1A 103.4(4)
C4A Fe1A C5A C1A -115.8(5)
C6A Fe1A C5A C1A -179.5(4)
C7A Fe1A C5A C1A 146.1(4)
C3A Fe1A C5A C1A -80.7(4)
C1A Fe1A C5A C4A 115.8(5)
C2A Fe1A C5A C4A 79.3(4)
C9A Fe1A C5A C4A -177.3(4)
C10A Fe1A C5A C4A -165(5)
C8A Fe1A C5A C4A -140.8(4)
C6A Fe1A C5A C4A -63.7(5)
C7A Fe1A C5A C4A -98.1(4)
C3A Fe1A C5A C4A 35.1(3)
C1A Fe1A C5A Si1A -123.9(6)
C2A Fe1A C5A Si1A -160.4(5)
C9A Fe1A C5A Si1A -57.0(6)
C10A Fe1A C5A Si1A -44(5)
C8A Fe1A C5A Si1A -20.5(5)
C4A Fe1A C5A Si1A 120.3(6)
C6A Fe1A C5A Si1A 56.6(6)
C7A Fe1A C5A Si1A 22.2(5)
C3A Fe1A C5A Si1A 155.4(5)
C1A Fe1A C6A C7A 145(15)
C2A Fe1A C6A C7A -177.6(4)
C9A Fe1A C6A C7A 81.33(16)
C10A Fe1A C6A C7A 119.37(13)
C8A Fe1A C6A C7A 37.36(11)
C4A Fe1A C6A C7A -95.0(3)
C3A Fe1A C6A C7A -139.1(3)
C5A Fe1A C6A C7A -55.1(4)
C1A Fe1A C6A C10A 25(15)
C2A Fe1A C6A C10A 63.0(4)
C9A Fe1A C6A C10A -38.04(11)
C8A Fe1A C6A C10A -82.01(17)
C4A Fe1A C6A C10A 145.6(3)
C7A Fe1A C6A C10A -119.37(13)
C3A Fe1A C6A C10A 101.6(3)
C5A Fe1A C6A C10A -174.5(4)
C10A C6A C7A C8A 0.0
Fe1A C6A C7A C8A -58.8(2)
C10A C6A C7A Fe1A 58.8(2)
C1A Fe1A C7A C6A -179.2(4)
C2A Fe1A C7A C6A 37(6)
C9A Fe1A C7A C6A -81.64(17)
C10A Fe1A C7A C6A -37.55(11)
C8A Fe1A C7A C6A -119.52(14)
C4A Fe1A C7A C6A 101.9(3)
C3A Fe1A C7A C6A 62.6(4)
C5A Fe1A C7A C6A 146.1(3)
C1A Fe1A C7A C8A -59.6(4)
C2A Fe1A C7A C8A 157(6)
C9A Fe1A C7A C8A 37.88(11)
C10A Fe1A C7A C8A 81.97(16)
C4A Fe1A C7A C8A -138.5(3)
C6A Fe1A C7A C8A 119.52(14)
C3A Fe1A C7A C8A -177.9(4)
C5A Fe1A C7A C8A -94.4(3)
C6A C7A C8A C9A 0.0
Fe1A C7A C8A C9A -59.2(2)
C6A C7A C8A Fe1A 59.2(2)
C1A Fe1A C8A C9A -97.3(3)
C2A Fe1A C8A C9A -59.3(5)
C10A Fe1A C8A C9A 38.10(11)
C4A Fe1A C8A C9A -177.3(4)
C6A Fe1A C8A C9A 81.77(16)
C7A Fe1A C8A C9A 119.00(13)
C3A Fe1A C8A C9A 141(4)
C5A Fe1A C8A C9A -140.3(3)
C1A Fe1A C8A C7A 143.7(3)
C2A Fe1A C8A C7A -178.3(5)
C9A Fe1A C8A C7A -119.00(13)
C10A Fe1A C8A C7A -80.91(16)
C4A Fe1A C8A C7A 63.7(4)
C6A Fe1A C8A C7A -37.23(11)
C3A Fe1A C8A C7A 22(4)
C5A Fe1A C8A C7A 100.7(3)
C7A C8A C9A C10A 0.0
Fe1A C8A C9A C10A -60.2(2)
C7A C8A C9A Fe1A 60.2(2)
C1A Fe1A C9A C10A -141.4(3)
C2A Fe1A C9A C10A -96.4(3)
C8A Fe1A C9A C10A 118.55(13)
C4A Fe1A C9A C10A 150(4)
C6A Fe1A C9A C10A 37.72(11)
C7A Fe1A C9A C10A 81.04(16)
C3A Fe1A C9A C10A -57.4(4)
C5A Fe1A C9A C10A 178.8(4)
C1A Fe1A C9A C8A 100.0(3)
C2A Fe1A C9A C8A 145.0(3)
C10A Fe1A C9A C8A -118.55(13)
C4A Fe1A C9A C8A 31(4)
C6A Fe1A C9A C8A -80.83(16)
C7A Fe1A C9A C8A -37.51(11)
C3A Fe1A C9A C8A -175.9(4)
C5A Fe1A C9A C8A 60.2(4)
C8A C9A C10A C6A 0.0
Fe1A C9A C10A C6A -60.5(2)
C8A C9A C10A Fe1A 60.5(2)
C7A C6A C10A C9A 0.0
Fe1A C6A C10A C9A 59.6(2)
C7A C6A C10A Fe1A -59.6(2)
C1A Fe1A C10A C9A 61.8(4)
C2A Fe1A C10A C9A 101.2(3)
C8A Fe1A C10A C9A -38.00(11)
C4A Fe1A C10A C9A -177.0(4)
C6A Fe1A C10A C9A -118.76(13)
C7A Fe1A C10A C9A -81.49(16)
C3A Fe1A C10A C9A 146.1(3)
C5A Fe1A C10A C9A -14(5)
C1A Fe1A C10A C6A -179.4(4)
C2A Fe1A C10A C6A -140.0(3)
C9A Fe1A C10A C6A 118.76(13)
C8A Fe1A C10A C6A 80.76(16)
C4A Fe1A C10A C6A -58.3(4)
C7A Fe1A C10A C6A 37.27(11)
C3A Fe1A C10A C6A -95.1(3)
C5A Fe1A C10A C6A 105(5)
C1A C2A C11A O1A -172.4(10)
C3A C2A C11A O1A 10.7(14)
Fe1A C2A C11A O1A 100.3(11)
C1A C5A Si1A C14A -177.7(6)
C4A C5A Si1A C14A 8.6(6)
Fe1A C5A Si1A C14A -84.4(5)
C1A C5A Si1A C13A -57.0(6)
C4A C5A Si1A C13A 129.3(5)
Fe1A C5A Si1A C13A 36.3(5)
C1A C5A Si1A C12A 63.0(6)
C4A C5A Si1A C12A -110.7(6)
Fe1A C5A Si1A C12A 156.3(4)
C4A C3A Si2A C17A 106.6(7)
C2A C3A Si2A C17A -71.5(8)
Fe1A C3A Si2A C17A -163.9(6)
C4A C3A Si2A C16A -130.9(7)
C2A C3A Si2A C16A 51.0(9)
Fe1A C3A Si2A C16A -41.4(7)
C4A C3A Si2A C15A -11.9(8)
C2A C3A Si2A C15A 170.1(8)
Fe1A C3A Si2A C15A 77.7(7)
C2B Fe1B C1B C5B 120.6(5)
C10B Fe1B C1B C5B -59.8(5)
C9B Fe1B C1B C5B -23(5)
C4B Fe1B C1B C5B 39.0(3)
C6B Fe1B C1B C5B -98.4(4)
C8B Fe1B C1B C5B -179.4(4)
C3B Fe1B C1B C5B 82.8(4)
C7B Fe1B C1B C5B -142.1(3)
C10B Fe1B C1B C2B 179.6(3)
C9B Fe1B C1B C2B -143(5)
C4B Fe1B C1B C2B -81.6(4)
C6B Fe1B C1B C2B 141.0(4)
C8B Fe1B C1B C2B 59.9(5)
C3B Fe1B C1B C2B -37.8(3)
C7B Fe1B C1B C2B 97.2(4)
C5B Fe1B C1B C2B -120.6(5)
C2B Fe1B C1B Br1B -118.0(6)
C10B Fe1B C1B Br1B 61.6(6)
C9B Fe1B C1B Br1B 99(5)
C4B Fe1B C1B Br1B 160.4(5)
C6B Fe1B C1B Br1B 23.0(5)
C8B Fe1B C1B Br1B -58.1(6)
C3B Fe1B C1B Br1B -155.8(5)
C7B Fe1B C1B Br1B -20.7(5)
C5B Fe1B C1B Br1B 121.4(6)
C5B C1B C2B C3B -1.2(8)
Br1B C1B C2B C3B -178.8(5)
Fe1B C1B C2B C3B 60.1(4)
C5B C1B C2B C11B -176.5(7)
Br1B C1B C2B C11B 5.8(10)
Fe1B C1B C2B C11B -115.2(7)
C5B C1B C2B Fe1B -61.3(5)
Br1B C1B C2B Fe1B 121.1(5)
C1B Fe1B C2B C3B -118.8(5)
C10B Fe1B C2B C3B -134(13)
C9B Fe1B C2B C3B 58.6(5)
C4B Fe1B C2B C3B -38.6(3)
C6B Fe1B C2B C3B 178.2(3)
C8B Fe1B C2B C3B 96.4(4)
C7B Fe1B C2B C3B 140.1(3)
C5B Fe1B C2B C3B -82.3(4)
C10B Fe1B C2B C1B -15(13)
C9B Fe1B C2B C1B 177.3(4)
C4B Fe1B C2B C1B 80.1(4)
C6B Fe1B C2B C1B -63.0(5)
C8B Fe1B C2B C1B -144.9(4)
C3B Fe1B C2B C1B 118.8(5)
C7B Fe1B C2B C1B -101.1(4)
C5B Fe1B C2B C1B 36.5(4)
C1B Fe1B C2B C11B 119.1(7)
C10B Fe1B C2B C11B 104(13)
C9B Fe1B C2B C11B -63.5(6)
C4B Fe1B C2B C11B -160.7(6)
C6B Fe1B C2B C11B 56.1(6)
C8B Fe1B C2B C11B -25.8(6)
C3B Fe1B C2B C11B -122.1(6)
C7B Fe1B C2B C11B 18.0(6)
C5B Fe1B C2B C11B 155.6(6)
C1B C2B C3B C4B 1.2(7)
C11B C2B C3B C4B 176.4(7)
Fe1B C2B C3B C4B 59.9(4)
C1B C2B C3B Si2B 177.7(5)
C11B C2B C3B Si2B -7.1(10)
Fe1B C2B C3B Si2B -123.6(5)
C1B C2B C3B Fe1B -58.7(4)
C11B C2B C3B Fe1B 116.5(7)
C1B Fe1B C3B C4B -78.8(4)
C2B Fe1B C3B C4B -117.4(5)
C10B Fe1B C3B C4B 61.4(5)
C9B Fe1B C3B C4B 98.3(4)
C6B Fe1B C3B C4B 166(11)
C8B Fe1B C3B C4B 141.8(3)
C7B Fe1B C3B C4B 178.9(4)
C5B Fe1B C3B C4B -35.6(3)
C1B Fe1B C3B C2B 38.6(4)
C10B Fe1B C3B C2B 178.8(3)
C9B Fe1B C3B C2B -144.3(3)
C4B Fe1B C3B C2B 117.4(5)
C6B Fe1B C3B C2B -77(11)
C8B Fe1B C3B C2B -100.8(4)
C7B Fe1B C3B C2B -63.7(5)
C5B Fe1B C3B C2B 81.8(4)
C1B Fe1B C3B Si2B 162.7(5)
C2B Fe1B C3B Si2B 124.1(6)
C10B Fe1B C3B Si2B -57.1(6)
C9B Fe1B C3B Si2B -20.2(5)
C4B Fe1B C3B Si2B -118.5(5)
C6B Fe1B C3B Si2B 47(11)
C8B Fe1B C3B Si2B 23.3(5)
C7B Fe1B C3B Si2B 60.4(5)
C5B Fe1B C3B Si2B -154.1(5)
C2B C3B C4B C5B -0.8(7)
Si2B C3B C4B C5B -177.5(4)
Fe1B C3B C4B C5B 58.4(4)
C2B C3B C4B Fe1B -59.3(4)
Si2B C3B C4B Fe1B 124.0(5)
C1B Fe1B C4B C3B 84.2(4)
C2B Fe1B C4B C3B 38.9(3)
C10B Fe1B C4B C3B -142.3(3)
C9B Fe1B C4B C3B -98.5(4)
C6B Fe1B C4B C3B -179.5(3)
C8B Fe1B C4B C3B -60.7(5)
C7B Fe1B C4B C3B -38(11)
C5B Fe1B C4B C3B 122.9(5)
C1B Fe1B C4B C5B -38.8(3)
C2B Fe1B C4B C5B -84.1(4)
C10B Fe1B C4B C5B 94.8(4)
C9B Fe1B C4B C5B 138.6(3)
C6B Fe1B C4B C5B 57.5(5)
C8B Fe1B C4B C5B 176.4(3)
C3B Fe1B C4B C5B -122.9(5)
C7B Fe1B C4B C5B -161(11)
C2B C1B C5B C4B 0.7(7)
Br1B C1B C5B C4B 178.3(5)
Fe1B C1B C5B C4B -59.0(4)
C2B C1B C5B Si1B -176.1(5)
Br1B C1B C5B Si1B 1.5(9)
Fe1B C1B C5B Si1B 124.2(5)
C2B C1B C5B Fe1B 59.7(5)
Br1B C1B C5B Fe1B -122.7(5)
C3B C4B C5B C1B 0.1(7)
Fe1B C4B C5B C1B 58.0(4)
C3B C4B C5B Si1B 177.0(5)
Fe1B C4B C5B Si1B -125.1(5)
C3B C4B C5B Fe1B -57.9(4)
C2B Fe1B C5B C1B -37.6(4)
C10B Fe1B C5B C1B 141.5(4)
C9B Fe1B C5B C1B 178.4(4)
C4B Fe1B C5B C1B -116.9(5)
C6B Fe1B C5B C1B 98.2(4)
C8B Fe1B C5B C1B 172(5)
C3B Fe1B C5B C1B -81.4(4)
C7B Fe1B C5B C1B 62.4(5)
C1B Fe1B C5B C4B 116.9(5)
C2B Fe1B C5B C4B 79.3(4)
C10B Fe1B C5B C4B -101.6(4)
C9B Fe1B C5B C4B -64.7(5)
C6B Fe1B C5B C4B -144.9(3)
C8B Fe1B C5B C4B -71(5)
C3B Fe1B C5B C4B 35.6(3)
C7B Fe1B C5B C4B 179.4(3)
C1B Fe1B C5B Si1B -123.1(6)
C2B Fe1B C5B Si1B -160.8(5)
C10B Fe1B C5B Si1B 18.3(5)
C9B Fe1B C5B Si1B 55.3(6)
C4B Fe1B C5B Si1B 119.9(6)
C6B Fe1B C5B Si1B -25.0(5)
C8B Fe1B C5B Si1B 49(5)
C3B Fe1B C5B Si1B 155.5(5)
C7B Fe1B C5B Si1B -60.7(6)
C1B Fe1B C6B C7B -101.6(3)
C2B Fe1B C6B C7B -62.1(4)
C10B Fe1B C6B C7B 119.10(11)
C9B Fe1B C6B C7B 81.36(14)
C4B Fe1B C6B C7B 178.9(4)
C8B Fe1B C6B C7B 37.60(9)
C3B Fe1B C6B C7B 14(11)
C5B Fe1B C6B C7B -145.0(3)
C1B Fe1B C6B C10B 139.3(3)
C2B Fe1B C6B C10B 178.8(3)
C9B Fe1B C6B C10B -37.75(9)
C4B Fe1B C6B C10B 59.7(4)
C8B Fe1B C6B C10B -81.51(14)
C3B Fe1B C6B C10B -106(11)
C7B Fe1B C6B C10B -119.10(11)
C5B Fe1B C6B C10B 95.9(3)
C10B C6B C7B C8B 0.0
Fe1B C6B C7B C8B -59.5(2)
C10B C6B C7B Fe1B 59.5(2)
C1B Fe1B C7B C8B -145.0(3)
C2B Fe1B C7B C8B -99.6(3)
C10B Fe1B C7B C8B 81.49(14)
C9B Fe1B C7B C8B 37.67(9)
C4B Fe1B C7B C8B -24(11)
C6B Fe1B C7B C8B 119.18(12)
C3B Fe1B C7B C8B -60.4(3)
C5B Fe1B C7B C8B 176.3(4)
C1B Fe1B C7B C6B 95.8(3)
C2B Fe1B C7B C6B 141.2(3)
C10B Fe1B C7B C6B -37.69(9)
C9B Fe1B C7B C6B -81.51(14)
C4B Fe1B C7B C6B -143(11)
C8B Fe1B C7B C6B -119.18(12)
C3B Fe1B C7B C6B -179.6(3)
C5B Fe1B C7B C6B 57.1(4)
C6B C7B C8B C9B 0.0
Fe1B C7B C8B C9B -59.4(2)
C6B C7B C8B Fe1B 59.4(2)
C1B Fe1B C8B C9B 178.3(4)
C2B Fe1B C8B C9B -143.1(3)
C10B Fe1B C8B C9B 37.74(9)
C4B Fe1B C8B C9B -61.6(3)
C6B Fe1B C8B C9B 81.53(14)
C3B Fe1B C8B C9B -99.0(2)
C7B Fe1B C8B C9B 119.13(12)
C5B Fe1B C8B C9B 7(5)
C1B Fe1B C8B C7B 59.2(4)
C2B Fe1B C8B C7B 97.7(3)
C10B Fe1B C8B C7B -81.39(14)
C9B Fe1B C8B C7B -119.13(12)
C4B Fe1B C8B C7B 179.3(3)
C6B Fe1B C8B C7B -37.61(9)
C3B Fe1B C8B C7B 141.9(3)
C5B Fe1B C8B C7B -113(5)
C7B C8B C9B C10B 0.0
Fe1B C8B C9B C10B -59.6(2)
C7B C8B C9B Fe1B 59.6(2)
C1B Fe1B C9B C8B -158(5)
C2B Fe1B C9B C8B 60.6(4)
C10B Fe1B C9B C8B -119.03(12)
C4B Fe1B C9B C8B 141.3(2)
C6B Fe1B C9B C8B -81.31(14)
C3B Fe1B C9B C8B 97.5(2)
C7B Fe1B C9B C8B -37.61(9)
C5B Fe1B C9B C8B -179.6(3)
C1B Fe1B C9B C10B -39(5)
C2B Fe1B C9B C10B 179.7(4)
C4B Fe1B C9B C10B -99.7(2)
C6B Fe1B C9B C10B 37.72(9)
C8B Fe1B C9B C10B 119.03(12)
C3B Fe1B C9B C10B -143.5(3)
C7B Fe1B C9B C10B 81.42(14)
C5B Fe1B C9B C10B -60.5(3)
C8B C9B C10B C6B 0.0
Fe1B C9B C10B C6B -59.7(2)
C8B C9B C10B Fe1B 59.7(2)
C7B C6B C10B C9B 0.0
Fe1B C6B C10B C9B 59.7(2)
C7B C6B C10B Fe1B -59.7(2)
C1B Fe1B C10B C9B 177.4(4)
C2B Fe1B C10B C9B -168(13)
C4B Fe1B C10B C9B 97.4(2)
C6B Fe1B C10B C9B -119.01(11)
C8B Fe1B C10B C9B -37.70(9)
C3B Fe1B C10B C9B 59.2(3)
C7B Fe1B C10B C9B -81.38(14)
C5B Fe1B C10B C9B 140.9(3)
C1B Fe1B C10B C6B -63.6(4)
C2B Fe1B C10B C6B -49(13)
C9B Fe1B C10B C6B 119.01(11)
C4B Fe1B C10B C6B -143.6(2)
C8B Fe1B C10B C6B 81.31(14)
C3B Fe1B C10B C6B 178.2(3)
C7B Fe1B C10B C6B 37.63(9)
C5B Fe1B C10B C6B -100.1(3)
C3B C2B C11B O1B 7.5(13)
C1B C2B C11B O1B -178.1(8)
Fe1B C2B C11B O1B 96.7(9)
C1B C5B Si1B C12B -172.7(8)
C4B C5B Si1B C12B 11.2(8)
Fe1B C5B Si1B C12B -80.5(7)
C1B C5B Si1B C13B 69.3(8)
C4B C5B Si1B C13B -106.8(7)
Fe1B C5B Si1B C13B 161.5(5)
C1B C5B Si1B C14B -51.7(8)
C4B C5B Si1B C14B 132.2(7)
Fe1B C5B Si1B C14B 40.5(7)
C4B C3B Si2B C17B -124.0(6)
C2B C3B Si2B C17B 60.1(7)
Fe1B C3B Si2B C17B -33.2(5)
C4B C3B Si2B C15B 112.4(6)
C2B C3B Si2B C15B -63.5(7)
Fe1B C3B Si2B C15B -156.9(4)
C4B C3B Si2B C16B -4.6(6)
C2B C3B Si2B C16B 179.5(6)
Fe1B C3B Si2B C16B 86.2(5)
C2C Fe1C C1C C5C 120.9(5)
C10C Fe1C C1C C5C -54.3(6)
C6C Fe1C C1C C5C -90.1(5)
C9C Fe1C C1C C5C 161(2)
C4C Fe1C C1C C5C 39.2(3)
C7C Fe1C C1C C5C -133.6(5)
C8C Fe1C C1C C5C -172.2(5)
C3C Fe1C C1C C5C 83.1(4)
C10C Fe1C C1C C2C -175.2(5)
C6C Fe1C C1C C2C 149.0(5)
C9C Fe1C C1C C2C 40(3)
C4C Fe1C C1C C2C -81.6(4)
C7C Fe1C C1C C2C 105.5(5)
C8C Fe1C C1C C2C 66.9(6)
C5C Fe1C C1C C2C -120.9(5)
C3C Fe1C C1C C2C -37.8(3)
C2C Fe1C C1C Br1C -119.3(5)
C10C Fe1C C1C Br1C 65.5(7)
C6C Fe1C C1C Br1C 29.7(6)
C9C Fe1C C1C Br1C -79(3)
C4C Fe1C C1C Br1C 159.0(5)
C7C Fe1C C1C Br1C -13.8(6)
C8C Fe1C C1C Br1C -52.4(6)
C5C Fe1C C1C Br1C 119.8(6)
C3C Fe1C C1C Br1C -157.1(5)
C5C C1C C2C C3C -0.7(7)
Br1C C1C C2C C3C -178.9(4)
Fe1C C1C C2C C3C 60.2(4)
C5C C1C C2C C11C 180.0(6)
Br1C C1C C2C C11C 1.8(9)
Fe1C C1C C2C C11C -119.1(6)
C5C C1C C2C Fe1C -60.9(4)
Br1C C1C C2C Fe1C 120.9(4)
C10C Fe1C C2C C1C 157(2)
C6C Fe1C C2C C1C -56.0(6)
C9C Fe1C C2C C1C -174.2(4)
C4C Fe1C C2C C1C 80.6(4)
C7C Fe1C C2C C1C -91.9(5)
C8C Fe1C C2C C1C -135.3(5)
C5C Fe1C C2C C1C 36.5(3)
C3C Fe1C C2C C1C 119.2(5)
C1C Fe1C C2C C3C -119.2(5)
C10C Fe1C C2C C3C 37(2)
C6C Fe1C C2C C3C -175.2(5)
C9C Fe1C C2C C3C 66.6(5)
C4C Fe1C C2C C3C -38.6(3)
C7C Fe1C C2C C3C 148.9(5)
C8C Fe1C C2C C3C 105.5(5)
C5C Fe1C C2C C3C -82.7(4)
C1C Fe1C C2C C11C 119.8(8)
C10C Fe1C C2C C11C -84(2)
C6C Fe1C C2C C11C 63.8(9)
C9C Fe1C C2C C11C -54.4(8)
C4C Fe1C C2C C11C -159.6(7)
C7C Fe1C C2C C11C 27.9(8)
C8C Fe1C C2C C11C -15.5(8)
C5C Fe1C C2C C11C 156.3(7)
C3C Fe1C C2C C11C -121.0(8)
C1C C2C C3C C4C 0.5(6)
C11C C2C C3C C4C 179.8(6)
Fe1C C2C C3C C4C 59.0(4)
C1C C2C C3C Si2C 179.8(4)
C11C C2C C3C Si2C -0.9(9)
Fe1C C2C C3C Si2C -121.7(5)
C1C C2C C3C Fe1C -58.5(4)
C11C C2C C3C Fe1C 120.8(6)
C1C Fe1C C3C C4C -79.2(4)
C2C Fe1C C3C C4C -117.4(5)
C10C Fe1C C3C C4C 68.5(5)
C6C Fe1C C3C C4C 40(2)
C9C Fe1C C3C C4C 107.5(5)
C7C Fe1C C3C C4C -173.6(5)
C8C Fe1C C3C C4C 150.9(5)
C5C Fe1C C3C C4C -35.9(4)
C1C Fe1C C3C C2C 38.1(3)
C10C Fe1C C3C C2C -174.2(4)
C6C Fe1C C3C C2C 158(2)
C9C Fe1C C3C C2C -135.1(4)
C4C Fe1C C3C C2C 117.4(5)
C7C Fe1C C3C C2C -56.2(7)
C8C Fe1C C3C C2C -91.8(5)
C5C Fe1C C3C C2C 81.5(4)
C1C Fe1C C3C Si2C 163.6(5)
C2C Fe1C C3C Si2C 125.4(5)
C10C Fe1C C3C Si2C -48.7(6)
C6C Fe1C C3C Si2C -77(2)
C9C Fe1C C3C Si2C -9.7(5)
C4C Fe1C C3C Si2C -117.2(6)
C7C Fe1C C3C Si2C 69.2(7)
C8C Fe1C C3C Si2C 33.7(6)
C5C Fe1C C3C Si2C -153.1(5)
C2C C3C C4C C5C -0.1(7)
Si2C C3C C4C C5C -179.5(4)
Fe1C C3C C4C C5C 58.3(4)
C2C C3C C4C Fe1C -58.5(4)
Si2C C3C C4C Fe1C 122.2(5)
C1C Fe1C C4C C3C 84.0(4)
C2C Fe1C C4C C3C 39.0(4)
C10C Fe1C C4C C3C -133.7(5)
C6C Fe1C C4C C3C -173.6(5)
C9C Fe1C C4C C3C -89.9(5)
C7C Fe1C C4C C3C 150(2)
C8C Fe1C C4C C3C -53.2(7)
C5C Fe1C C4C C3C 122.8(5)
C1C Fe1C C4C C5C -38.8(4)
C2C Fe1C C4C C5C -83.8(4)
C10C Fe1C C4C C5C 103.5(5)
C6C Fe1C C4C C5C 63.6(6)
C9C Fe1C C4C C5C 147.3(4)
C7C Fe1C C4C C5C 27(3)
C8C Fe1C C4C C5C -176.0(5)
C3C Fe1C C4C C5C -122.8(5)
C2C C1C C5C C4C 0.6(6)
Br1C C1C C5C C4C 178.8(4)
Fe1C C1C C5C C4C -59.2(4)
C2C C1C C5C Si1C -173.1(4)
Br1C C1C C5C Si1C 5.2(8)
Fe1C C1C C5C Si1C 127.2(5)
C2C C1C C5C Fe1C 59.7(4)
Br1C C1C C5C Fe1C -122.0(4)
C3C C4C C5C C1C -0.3(7)
Fe1C C4C C5C C1C 58.3(4)
C3C C4C C5C Si1C 173.9(4)
Fe1C C4C C5C Si1C -127.6(4)
C3C C4C C5C Fe1C -58.5(4)
C2C Fe1C C5C C1C -37.3(4)
C10C Fe1C C5C C1C 149.3(5)
C6C Fe1C C5C C1C 106.1(5)
C9C Fe1C C5C C1C -176.3(5)
C4C Fe1C C5C C1C -116.9(5)
C7C Fe1C C5C C1C 67.7(6)
C8C Fe1C C5C C1C 46(2)
C3C Fe1C C5C C1C -81.2(4)
C1C Fe1C C5C C4C 116.9(5)
C2C Fe1C C5C C4C 79.6(4)
C10C Fe1C C5C C4C -93.8(5)
C6C Fe1C C5C C4C -137.1(5)
C9C Fe1C C5C C4C -59.4(6)
C7C Fe1C C5C C4C -175.4(5)
C8C Fe1C C5C C4C 163.2(19)
C3C Fe1C C5C C4C 35.6(4)
C1C Fe1C C5C Si1C -125.3(6)
C2C Fe1C C5C Si1C -162.6(5)
C10C Fe1C C5C Si1C 24.0(6)
C6C Fe1C C5C Si1C -19.2(6)
C9C Fe1C C5C Si1C 58.4(7)
C4C Fe1C C5C Si1C 117.8(6)
C7C Fe1C C5C Si1C -57.6(7)
C8C Fe1C C5C Si1C -79(2)
C3C Fe1C C5C Si1C 153.5(5)
C1C Fe1C C6C C7C -92.1(4)
C2C Fe1C C6C C7C -55.2(5)
C10C Fe1C C6C C7C 119.04(15)
C9C Fe1C C6C C7C 81.27(17)
C4C Fe1C C6C C7C -173.3(5)
C8C Fe1C C6C C7C 37.57(12)
C5C Fe1C C6C C7C -135.2(4)
C3C Fe1C C6C C7C 151(2)
C1C Fe1C C6C C10C 148.9(4)
C2C Fe1C C6C C10C -174.2(5)
C9C Fe1C C6C C10C -37.76(13)
C4C Fe1C C6C C10C 67.6(4)
C7C Fe1C C6C C10C -119.04(15)
C8C Fe1C C6C C10C -81.47(19)
C5C Fe1C C6C C10C 105.8(4)
C3C Fe1C C6C C10C 32(2)
C10C C6C C7C C8C 0.0
Fe1C C6C C7C C8C -59.5(3)
C10C C6C C7C Fe1C 59.5(3)
C1C Fe1C C7C C6C 104.7(4)
C2C Fe1C C7C C6C 149.2(4)
C10C Fe1C C7C C6C -37.83(12)
C9C Fe1C C7C C6C -81.70(18)
C4C Fe1C C7C C6C 41(2)
C8C Fe1C C7C C6C -119.24(16)
C5C Fe1C C7C C6C 65.1(4)
C3C Fe1C C7C C6C -173.9(6)
C1C Fe1C C7C C8C -136.1(4)
C2C Fe1C C7C C8C -91.6(4)
C10C Fe1C C7C C8C 81.41(19)
C6C Fe1C C7C C8C 119.24(16)
C9C Fe1C C7C C8C 37.54(12)
C4C Fe1C C7C C8C 160(2)
C5C Fe1C C7C C8C -175.6(4)
C3C Fe1C C7C C8C -54.7(6)
C6C C7C C8C C9C 0.0
Fe1C C7C C8C C9C -59.2(3)
C6C C7C C8C Fe1C 59.2(3)
C1C Fe1C C8C C9C -175.5(4)
C2C Fe1C C8C C9C -135.3(4)
C10C Fe1C C8C C9C 37.71(13)
C6C Fe1C C8C C9C 81.67(18)
C4C Fe1C C8C C9C -56.2(6)
C7C Fe1C C8C C9C 119.35(15)
C5C Fe1C C8C C9C 144(2)
C3C Fe1C C8C C9C -91.1(4)
C1C Fe1C C8C C7C 65.2(4)
C2C Fe1C C8C C7C 105.4(4)
C10C Fe1C C8C C7C -81.64(19)
C6C Fe1C C8C C7C -37.68(13)
C9C Fe1C C8C C7C -119.35(15)
C4C Fe1C C8C C7C -175.5(6)
C5C Fe1C C8C C7C 25(2)
C3C Fe1C C8C C7C 149.5(4)
C7C C8C C9C C10C 0.0
Fe1C C8C C9C C10C -59.2(3)
C7C C8C C9C Fe1C 59.2(3)
C1C Fe1C C9C C8C 30(3)
C2C Fe1C C9C C8C 66.0(4)
C10C Fe1C C9C C8C -119.21(16)
C6C Fe1C C9C C8C -81.38(18)
C4C Fe1C C9C C8C 149.3(4)
C7C Fe1C C9C C8C -37.53(12)
C5C Fe1C C9C C8C -171.9(6)
C3C Fe1C C9C C8C 105.7(4)
C1C Fe1C C9C C10C 149(3)
C2C Fe1C C9C C10C -174.8(5)
C6C Fe1C C9C C10C 37.83(12)
C4C Fe1C C9C C10C -91.5(4)
C7C Fe1C C9C C10C 81.68(18)
C8C Fe1C C9C C10C 119.21(16)
C5C Fe1C C9C C10C -52.7(5)
C3C Fe1C C9C C10C -135.1(4)
C8C C9C C10C C6C 0.0
Fe1C C9C C10C C6C -59.6(3)
C8C C9C C10C Fe1C 59.6(3)
C7C C6C C10C C9C 0.0
Fe1C C6C C10C C9C 59.8(2)
C7C C6C C10C Fe1C -59.8(2)
C1C Fe1C C10C C9C -174.2(5)
C2C Fe1C C10C C9C 33(2)
C6C Fe1C C10C C9C -119.02(14)
C4C Fe1C C10C C9C 106.4(4)
C7C Fe1C C10C C9C -81.28(17)
C8C Fe1C C10C C9C -37.58(12)
C5C Fe1C C10C C9C 150.6(4)
C3C Fe1C C10C C9C 66.2(4)
C1C Fe1C C10C C6C -55.2(5)
C2C Fe1C C10C C6C 152(2)
C9C Fe1C C10C C6C 119.02(14)
C4C Fe1C C10C C6C -134.6(4)
C7C Fe1C C10C C6C 37.74(13)
C8C Fe1C C10C C6C 81.43(18)
C5C Fe1C C10C C6C -90.4(4)
C3C Fe1C C10C C6C -174.8(4)
C1C C2C C11C O1C -171.5(7)
C3C C2C C11C O1C 9.3(11)
Fe1C C2C C11C O1C 100.6(8)
C1C C5C Si1C C13C -48.3(8)
C4C C5C Si1C C13C 139.2(6)
Fe1C C5C Si1C C13C 47.5(7)
C1C C5C Si1C C12C 72.6(6)
C4C C5C Si1C C12C -99.9(6)
Fe1C C5C Si1C C12C 168.4(5)
C1C C5C Si1C C14C -168.9(6)
C4C C5C Si1C C14C 18.5(7)
Fe1C C5C Si1C C14C -73.2(6)
C4C C3C Si2C C16C 107.2(6)
C2C C3C Si2C C16C -71.9(7)
Fe1C C3C Si2C C16C -164.5(5)
C4C C3C Si2C C17C -130.2(6)
C2C C3C Si2C C17C 50.6(7)
Fe1C C3C Si2C C17C -41.9(6)
C4C C3C Si2C C15C -9.7(7)
C2C C3C Si2C C15C 171.1(6)
Fe1C C3C Si2C C15C 78.6(5)
C6D Fe1D C1D C5D -103(12)
C7D Fe1D C1D C5D -61.2(6)
C10D Fe1D C1D C5D -175.8(5)
C2D Fe1D C1D C5D 121.0(5)
C4D Fe1D C1D C5D 39.2(3)
C3D Fe1D C1D C5D 82.8(4)
C8D Fe1D C1D C5D -97.4(5)
C9D Fe1D C1D C5D -140.0(5)
C6D Fe1D C1D C2D 136(12)
C7D Fe1D C1D C2D 177.8(5)
C10D Fe1D C1D C2D 63.2(6)
C5D Fe1D C1D C2D -121.0(5)
C4D Fe1D C1D C2D -81.8(4)
C3D Fe1D C1D C2D -38.1(4)
C8D Fe1D C1D C2D 141.6(5)
C9D Fe1D C1D C2D 99.0(5)
C6D Fe1D C1D Br1D 18(12)
C7D Fe1D C1D Br1D 59.5(7)
C10D Fe1D C1D Br1D -55.1(6)
C2D Fe1D C1D Br1D -118.3(6)
C5D Fe1D C1D Br1D 120.7(5)
C4D Fe1D C1D Br1D 159.9(5)
C3D Fe1D C1D Br1D -156.4(5)
C8D Fe1D C1D Br1D 23.3(6)
C9D Fe1D C1D Br1D -19.3(6)
C5D C1D C2D C3D 0.2(7)
Br1D C1D C2D C3D -177.6(4)
Fe1D C1D C2D C3D 60.3(4)
C5D C1D C2D C11D -175.4(6)
Br1D C1D C2D C11D 6.9(9)
Fe1D C1D C2D C11D -115.2(6)
C5D C1D C2D Fe1D -60.2(4)
Br1D C1D C2D Fe1D 122.1(5)
C1D Fe1D C2D C3D -117.9(5)
C6D Fe1D C2D C3D 64.2(6)
C7D Fe1D C2D C3D 166(13)
C10D Fe1D C2D C3D 101.4(5)
C5D Fe1D C2D C3D -81.6(4)
C4D Fe1D C2D C3D -37.8(4)
C8D Fe1D C2D C3D -179.2(5)
C9D Fe1D C2D C3D 144.6(5)
C6D Fe1D C2D C1D -177.9(5)
C7D Fe1D C2D C1D -76(13)
C10D Fe1D C2D C1D -140.7(5)
C5D Fe1D C2D C1D 36.3(4)
C4D Fe1D C2D C1D 80.1(4)
C3D Fe1D C2D C1D 117.9(5)
C8D Fe1D C2D C1D -61.3(6)
C9D Fe1D C2D C1D -97.5(5)
C1D Fe1D C2D C11D 116.8(6)
C6D Fe1D C2D C11D -61.1(7)
C7D Fe1D C2D C11D 41(13)
C10D Fe1D C2D C11D -23.9(7)
C5D Fe1D C2D C11D 153.1(6)
C4D Fe1D C2D C11D -163.1(6)
C3D Fe1D C2D C11D -125.3(7)
C8D Fe1D C2D C11D 55.5(7)
C9D Fe1D C2D C11D 19.3(6)
C1D C2D C3D C4D 0.8(6)
C11D C2D C3D C4D 175.9(6)
Fe1D C2D C3D C4D 59.1(4)
C1D C2D C3D Si2D 177.3(4)
C11D C2D C3D Si2D -7.5(10)
Fe1D C2D C3D Si2D -124.4(5)
C1D C2D C3D Fe1D -58.3(4)
C11D C2D C3D Fe1D 116.9(7)
C1D Fe1D C3D C4D -79.3(4)
C6D Fe1D C3D C4D 100.9(5)
C7D Fe1D C3D C4D 61.8(6)
C10D Fe1D C3D C4D 145.7(5)
C2D Fe1D C3D C4D -118.7(5)
C5D Fe1D C3D C4D -35.9(4)
C8D Fe1D C3D C4D -92(18)
C9D Fe1D C3D C4D -176.1(5)
C1D Fe1D C3D C2D 39.4(4)
C6D Fe1D C3D C2D -140.3(5)
C7D Fe1D C3D C2D -179.4(5)
C10D Fe1D C3D C2D -95.6(5)
C5D Fe1D C3D C2D 82.8(4)
C4D Fe1D C3D C2D 118.7(5)
C8D Fe1D C3D C2D 27(18)
C9D Fe1D C3D C2D -57.3(6)
C1D Fe1D C3D Si2D 163.8(5)
C6D Fe1D C3D Si2D -16.0(6)
C7D Fe1D C3D Si2D -55.0(7)
C10D Fe1D C3D Si2D 28.8(6)
C2D Fe1D C3D Si2D 124.4(6)
C5D Fe1D C3D Si2D -152.8(5)
C4D Fe1D C3D Si2D -116.9(6)
C8D Fe1D C3D Si2D 151(18)
C9D Fe1D C3D Si2D 67.0(7)
C2D C3D C4D C5D -1.4(7)
Si2D C3D C4D C5D -178.3(4)
Fe1D C3D C4D C5D 57.2(4)
C2D C3D C4D Fe1D -58.6(4)
Si2D C3D C4D Fe1D 124.6(4)
C1D Fe1D C4D C3D 83.8(4)
C6D Fe1D C4D C3D -97.5(5)
C7D Fe1D C4D C3D -142.6(5)
C10D Fe1D C4D C3D -57.8(7)
C2D Fe1D C4D C3D 38.1(3)
C5D Fe1D C4D C3D 122.7(5)
C8D Fe1D C4D C3D 178.1(5)
C9D Fe1D C4D C3D 101(8)
C1D Fe1D C4D C5D -38.9(3)
C6D Fe1D C4D C5D 139.8(5)
C7D Fe1D C4D C5D 94.7(5)
C10D Fe1D C4D C5D 179.5(5)
C2D Fe1D C4D C5D -84.6(4)
C3D Fe1D C4D C5D -122.7(5)
C8D Fe1D C4D C5D 55.4(6)
C9D Fe1D C4D C5D -21(9)
C2D C1D C5D C4D -1.0(7)
Br1D C1D C5D C4D 176.7(4)
Fe1D C1D C5D C4D -60.6(4)
C2D C1D C5D Si1D -173.1(5)
Br1D C1D C5D Si1D 4.7(9)
Fe1D C1D C5D Si1D 127.3(5)
C2D C1D C5D Fe1D 59.6(4)
Br1D C1D C5D Fe1D -122.7(5)
C3D C4D C5D C1D 1.5(7)
Fe1D C4D C5D C1D 59.3(4)
C3D C4D C5D Si1D 174.1(4)
Fe1D C4D C5D Si1D -128.1(5)
C3D C4D C5D Fe1D -57.8(4)
C6D Fe1D C5D C1D 177.0(5)
C7D Fe1D C5D C1D 140.8(5)
C10D Fe1D C5D C1D 70(7)
C2D Fe1D C5D C1D -37.7(3)
C4D Fe1D C5D C1D -116.8(5)
C3D Fe1D C5D C1D -81.2(4)
C8D Fe1D C5D C1D 97.7(5)
C9D Fe1D C5D C1D 61.8(6)
C1D Fe1D C5D C4D 116.8(5)
C6D Fe1D C5D C4D -66.2(6)
C7D Fe1D C5D C4D -102.4(5)
C10D Fe1D C5D C4D -174(7)
C2D Fe1D C5D C4D 79.1(4)
C3D Fe1D C5D C4D 35.6(4)
C8D Fe1D C5D C4D -145.5(5)
C9D Fe1D C5D C4D 178.6(5)
C1D Fe1D C5D Si1D -124.3(6)
C6D Fe1D C5D Si1D 52.8(7)
C7D Fe1D C5D Si1D 16.5(6)
C10D Fe1D C5D Si1D -55(7)
C2D Fe1D C5D Si1D -162.0(5)
C4D Fe1D C5D Si1D 118.9(6)
C3D Fe1D C5D Si1D 154.5(5)
C8D Fe1D C5D Si1D -26.6(6)
C9D Fe1D C5D Si1D -62.4(7)
C1D Fe1D C6D C7D 43(12)
C10D Fe1D C6D C7D 118.22(15)
C2D Fe1D C6D C7D 177.7(5)
C5D Fe1D C6D C7D -57.5(5)
C4D Fe1D C6D C7D -98.4(4)
C3D Fe1D C6D C7D -142.7(4)
C8D Fe1D C6D C7D 37.62(12)
C9D Fe1D C6D C7D 80.69(17)
C1D Fe1D C6D C10D -75(12)
C7D Fe1D C6D C10D -118.22(15)
C2D Fe1D C6D C10D 59.5(5)
C5D Fe1D C6D C10D -175.7(5)
C4D Fe1D C6D C10D 143.4(4)
C3D Fe1D C6D C10D 99.1(4)
C8D Fe1D C6D C10D -80.60(19)
C9D Fe1D C6D C10D -37.53(12)
C10D C6D C7D C8D 0.0
Fe1D C6D C7D C8D -60.9(3)
C10D C6D C7D Fe1D 60.9(3)
C1D Fe1D C7D C8D -59.2(5)
C6D Fe1D C7D C8D 118.81(16)
C10D Fe1D C7D C8D 80.4(2)
C2D Fe1D C7D C8D 15(13)
C5D Fe1D C7D C8D -96.6(4)
C4D Fe1D C7D C8D -140.6(4)
C3D Fe1D C7D C8D -179.1(5)
C9D Fe1D C7D C8D 36.88(12)
C1D Fe1D C7D C6D -178.0(5)
C10D Fe1D C7D C6D -38.41(13)
C2D Fe1D C7D C6D -103(13)
C5D Fe1D C7D C6D 144.6(4)
C4D Fe1D C7D C6D 100.6(4)
C3D Fe1D C7D C6D 62.0(5)
C8D Fe1D C7D C6D -118.81(16)
C9D Fe1D C7D C6D -81.93(18)
C6D C7D C8D C9D 0.0
Fe1D C7D C8D C9D -59.0(3)
C6D C7D C8D Fe1D 59.0(3)
C1D Fe1D C8D C7D 141.9(4)
C6D Fe1D C8D C7D -38.30(14)
C10D Fe1D C8D C7D -82.7(2)
C2D Fe1D C8D C7D -179.4(5)
C5D Fe1D C8D C7D 98.8(4)
C4D Fe1D C8D C7D 64.0(5)
C3D Fe1D C8D C7D 154(18)
C9D Fe1D C8D C7D -119.94(16)
C1D Fe1D C8D C9D -98.2(4)
C6D Fe1D C8D C9D 81.64(19)
C7D Fe1D C8D C9D 119.94(16)
C10D Fe1D C8D C9D 37.21(13)
C2D Fe1D C8D C9D -59.5(5)
C5D Fe1D C8D C9D -141.3(4)
C4D Fe1D C8D C9D -176.1(5)
C3D Fe1D C8D C9D -86(18)
C7D C8D C9D C10D 0.0
Fe1D C8D C9D C10D -57.7(3)
C7D C8D C9D Fe1D 57.7(3)
C1D Fe1D C9D C8D 97.0(4)
C6D Fe1D C9D C8D -81.77(18)
C7D Fe1D C9D C8D -37.30(12)
C10D Fe1D C9D C8D -120.00(16)
C2D Fe1D C9D C8D 142.1(4)
C5D Fe1D C9D C8D 59.4(5)
C4D Fe1D C9D C8D 80(8)
C3D Fe1D C9D C8D 178.1(5)
C1D Fe1D C9D C10D -143.0(4)
C6D Fe1D C9D C10D 38.23(13)
C7D Fe1D C9D C10D 82.7(2)
C2D Fe1D C9D C10D -97.9(4)
C5D Fe1D C9D C10D 179.4(5)
C4D Fe1D C9D C10D -160(8)
C3D Fe1D C9D C10D -61.9(5)
C8D Fe1D C9D C10D 120.00(16)
C8D C9D C10D C6D 0.0
Fe1D C9D C10D C6D -58.8(3)
C8D C9D C10D Fe1D 58.8(3)
C7D C6D C10D C9D 0.0
Fe1D C6D C10D C9D 60.8(3)
C7D C6D C10D Fe1D -60.8(3)
C1D Fe1D C10D C9D 58.2(5)
C6D Fe1D C10D C9D -118.91(14)
C7D Fe1D C10D C9D -80.46(18)
C2D Fe1D C10D C9D 98.1(4)
C5D Fe1D C10D C9D -8(7)
C4D Fe1D C10D C9D 178.6(6)
C3D Fe1D C10D C9D 142.0(4)
C8D Fe1D C10D C9D -36.86(13)
C1D Fe1D C10D C6D 177.1(5)
C7D Fe1D C10D C6D 38.46(13)
C2D Fe1D C10D C6D -143.0(4)
C5D Fe1D C10D C6D 111(7)
C4D Fe1D C10D C6D -62.5(5)
C3D Fe1D C10D C6D -99.1(4)
C8D Fe1D C10D C6D 82.05(18)
C9D Fe1D C10D C6D 118.91(14)
C3D C2D C11D O1D 12.4(12)
C1D C2D C11D O1D -173.2(7)
Fe1D C2D C11D O1D 103.6(8)
C1D C5D Si1D C13D 68.6(7)
C4D C5D Si1D C13D -102.1(7)
Fe1D C5D Si1D C13D 164.2(5)
C1D C5D Si1D C14D -53.1(7)
C4D C5D Si1D C14D 136.2(6)
Fe1D C5D Si1D C14D 42.5(6)
C1D C5D Si1D C12D -172.5(6)
C4D C5D Si1D C12D 16.8(7)
Fe1D C5D Si1D C12D -76.9(6)
C4D C3D Si2D C15D -132.3(6)
C2D C3D Si2D C15D 51.6(7)
Fe1D C3D Si2D C15D -42.4(7)
C4D C3D Si2D C17D 104.2(6)
C2D C3D Si2D C17D -71.9(6)
Fe1D C3D Si2D C17D -165.9(5)
C4D C3D Si2D C16D -12.0(6)
C2D C3D Si2D C16D 172.0(6)
Fe1D C3D Si2D C16D 77.9(6)
